data_7002685
loop_
_publ_author_name
'Tidmarsh, Ian S.'
'Batchelor, Luke J.'
'Scales, Emma'
'Laye, Rebecca H.'
'Sorace, Lorenzo'
'Caneschi, Andrea'
'Schnack, J\"urgen'
'McInnes, Eric J. L.'

_publ_section_title
;
 Tri-, tetra- and octa-metallic vanadium(III) clusters from new, simple
 starting materials: interplay of exchange and anisotropy effects
;
_journal_issue 43
_journal_name_full 'Dalton Transactions'
_journal_page_first 9402
_journal_page_last 9409
_journal_paper_doi 10.1039/b911586b
_journal_year 2009
_chemical_formula_moiety '[V8(OH)2Cl4(cht)4(O2CPh)6(bipy)2]2MeCN'
_chemical_formula_sum 'C90 H90 Cl4 N6 O26 V8'
_chemical_formula_weight 2221.00
_chemical_name_systematic
;
?
;
_space_group_IT_number 2
_symmetry_cell_setting triclinic
_symmetry_space_group_name_Hall '-P 1'
_symmetry_space_group_name_H-M 'P -1'
_atom_sites_solution_hydrogens geom
_atom_sites_solution_primary direct
_atom_sites_solution_secondary difmap
_audit_creation_method SHELXL-97
_cell_angle_alpha 109.056(4)
_cell_angle_beta 97.906(3)
_cell_angle_gamma 105.983(3)
_cell_formula_units_Z 2
_cell_length_a 15.3600(5)
_cell_length_b 15.7265(6)
_cell_length_c 22.6366(8)
_cell_measurement_reflns_used 11766
_cell_measurement_temperature 100(2)
_cell_measurement_theta_max 31.8849
_cell_measurement_theta_min 2.6689
_cell_volume 4810.5(4)
_computing_cell_refinement
;
CrysAlis RED, Oxford Diffraction Ltd.,
Version 1.171.29.1 (release 13-01-2006 CrysAlis171 .NET)
(compiled Jan 13 2006,17:25:00)
;
_computing_data_collection
;
CrysAlis CCD, Oxford Diffraction Ltd.,
Version 1.171.29.1 (release 13-01-2006 CrysAlis171 .NET)
(compiled Jan 13 2006,17:25:00)
;
_computing_data_reduction
;
CrysAlis RED, Oxford Diffraction Ltd.,
Version 1.171.29.1 (release 13-01-2006 CrysAlis171 .NET)
(compiled Jan 13 2006,17:25:00)
;
_computing_molecular_graphics 'Bruker SHELXTL'
_computing_publication_material 'Bruker SHELXTL'
_computing_structure_refinement 'SHELXL-97 (Sheldrick, 1997)'
_computing_structure_solution 'SHELXS-97 (Sheldrick, 1990)'
_diffrn_ambient_temperature 100(2)
_diffrn_detector_area_resol_mean 8.3367
_diffrn_measured_fraction_theta_full 0.993
_diffrn_measured_fraction_theta_max 0.993
_diffrn_measurement_device_type 'Oxford Diffraction Xcaliber 2'
_diffrn_measurement_method 'phi and omega'
_diffrn_radiation_monochromator graphite
_diffrn_radiation_source 'Enhance (Mo) X-ray Source'
_diffrn_radiation_type 'Mo K\a'
_diffrn_radiation_wavelength 0.7107
_diffrn_reflns_av_R_equivalents 0.0328
_diffrn_reflns_av_sigmaI/netI 0.0603
_diffrn_reflns_limit_h_max 17
_diffrn_reflns_limit_h_min -18
_diffrn_reflns_limit_k_max 18
_diffrn_reflns_limit_k_min -18
_diffrn_reflns_limit_l_max 23
_diffrn_reflns_limit_l_min -26
_diffrn_reflns_number 31809
_diffrn_reflns_theta_full 24.71
_diffrn_reflns_theta_max 24.71
_diffrn_reflns_theta_min 2.68
_exptl_absorpt_coefficient_mu 0.930
_exptl_absorpt_correction_T_max 0.6535
_exptl_absorpt_correction_T_min 0.6535
_exptl_absorpt_correction_type 'numeric analytical'
_exptl_absorpt_process_details
;
CrysAlis RED, Oxford Diffraction Ltd.,
Version 1.171.29.1 (release 13-01-2006 CrysAlis171 .NET)
(compiled Jan 13 2006,17:25:00)
Analytical numeric absorption correction using a multifaceted crystal
model based on expressions derived by R.C. Clark & J.S. Reid.
(Clark, R. C. & Reid, J. S. (1995). Acta Cryst. A51, 887-897)
;
_exptl_crystal_colour needle
_exptl_crystal_density_diffrn 1.533
_exptl_crystal_density_method 'not measured'
_exptl_crystal_description brown
_exptl_crystal_F_000 2264
_exptl_crystal_size_max 0.45
_exptl_crystal_size_mid 0.25
_exptl_crystal_size_min 0.07
_platon_squeeze_details
;
?
;
_refine_diff_density_max 1.231
_refine_diff_density_min -0.571
_refine_diff_density_rms 0.139
_refine_ls_extinction_method none
_refine_ls_goodness_of_fit_ref 1.040
_refine_ls_hydrogen_treatment constr
_refine_ls_matrix_type full
_refine_ls_number_parameters 1301
_refine_ls_number_reflns 16265
_refine_ls_number_restraints 321
_refine_ls_restrained_S_all 1.038
_refine_ls_R_factor_all 0.0867
_refine_ls_R_factor_gt 0.0521
_refine_ls_shift/su_max 0.001
_refine_ls_shift/su_mean 0.000
_refine_ls_structure_factor_coef Fsqd
_refine_ls_weighting_details 'calc w=1/[\s^2^(Fo^2^)+(0.1027P)^2^+0.0000P] where P=(Fo^2^+2Fc^2^)/3'
_refine_ls_weighting_scheme calc
_refine_ls_wR_factor_gt 0.1502
_refine_ls_wR_factor_ref 0.1649
_reflns_number_gt 10862
_reflns_number_total 16265
_reflns_threshold_expression >2sigma(I)
_cod_data_source_file b911586b.txt
_cod_data_source_block 254sqz
_cod_depositor_comments
;
The following automatic conversions were performed:
'_symmetry_cell_setting' value 'Triclinic' changed to 'triclinic'
according to '/home/saulius/struct/CIF-dictionaries/cif_core.dic'
dictionary named 'cif_core.dic' version 2.4.1 from 2010-06-29.

Automatic conversion script
Id: cif_fix_enum 1527 2010-12-29 10:47:43Z saulius 
;
_cod_original_cell_volume 4810.5(3)
_cod_original_sg_symbol_H-M P-1
_cod_database_code 7002685

loop_
_symmetry_equiv_pos_as_xyz
'x, y, z'
'-x, -y, -z'

loop_
_atom_site_label
_atom_site_type_symbol
_atom_site_fract_x
_atom_site_fract_y
_atom_site_fract_z
_atom_site_U_iso_or_equiv
_atom_site_adp_type
_atom_site_occupancy
_atom_site_symmetry_multiplicity
_atom_site_calc_flag
_atom_site_refinement_flags
_atom_site_disorder_assembly
_atom_site_disorder_group
V1 V 0.48003(6) 1.00542(6) 0.72864(4) 0.0291(2) Uani 1 1 d . . .
V2 V 0.46900(6) 0.77679(5) 0.87765(4) 0.0281(2) Uani 1 1 d . . .
V3 V 0.47879(5) 0.95633(5) 0.85048(4) 0.0263(2) Uani 1 1 d . . .
V4 V 0.50189(6) 1.15096(6) 0.95391(4) 0.0310(2) Uani 1 1 d . . .
Cl1 Cl 0.36267(8) 0.96710(9) 0.63871(6) 0.0341(3) Uani 1 1 d . . .
Cl2 Cl 0.43424(10) 0.65610(9) 0.77489(6) 0.0438(3) Uani 1 1 d . . .
O1 O 0.3941(2) 0.9369(2) 0.77012(15) 0.0294(7) Uani 1 1 d . . .
O2 O 0.3872(2) 0.8438(2) 0.85422(16) 0.0307(8) Uani 1 1 d . . .
O3 O 0.4051(2) 1.0339(2) 0.89826(15) 0.0329(8) Uani 1 1 d . . .
O4 O 0.5650(2) 1.0161(2) 0.80209(15) 0.0294(8) Uani 1 1 d . . .
O5 O 0.5529(2) 0.8728(2) 0.85324(15) 0.0315(8) Uani 1 1 d . . .
O6 O 0.5710(2) 1.0576(2) 0.92962(15) 0.0294(8) Uani 1 1 d . . .
O7 O 0.5059(2) 1.1284(2) 1.03235(15) 0.0294(8) Uani 1 1 d . . .
O8 O 0.4725(2) 1.1371(2) 0.76945(15) 0.0352(8) Uani 1 1 d . . .
O9 O 0.5094(3) 1.1883(2) 0.87618(16) 0.0390(9) Uani 1 1 d . . .
O10 O 0.5710(2) 0.7375(2) 0.91464(16) 0.0356(8) Uani 1 1 d . . .
O11 O 0.3662(2) 0.6859(2) 0.89726(16) 0.0329(8) Uani 1 1 d . . .
O12 O 0.6214(2) 1.2646(2) 0.99628(16) 0.0370(9) Uani 1 1 d . . .
O13 O 0.4172(3) 1.2301(2) 0.97972(17) 0.0388(9) Uani 1 1 d . . .
N1 N 0.5086(3) 0.8814(3) 0.6773(2) 0.0370(10) Uani 1 1 d . . .
N2 N 0.5825(3) 1.0552(3) 0.6828(2) 0.0392(11) Uani 1 1 d . . .
C1 C 0.5791(4) 0.8948(5) 0.6487(3) 0.0483(15) Uani 1 1 d . . .
C2 C 0.6087(6) 0.8227(6) 0.6178(4) 0.085(3) Uani 1 1 d . . .
H2 H 0.6580 0.8339 0.5984 0.102 Uiso 1 1 calc R . .
C3 C 0.5644(7) 0.7327(7) 0.6158(5) 0.104(3) Uani 1 1 d . . .
H3 H 0.5833 0.6822 0.5944 0.124 Uiso 1 1 calc R . .
C4 C 0.4925(6) 0.7168(5) 0.6451(4) 0.081(2) Uani 1 1 d . . .
H4 H 0.4626 0.6563 0.6445 0.097 Uiso 1 1 calc R . .
C5 C 0.4658(4) 0.7943(4) 0.6759(3) 0.0489(15) Uani 1 1 d . . .
H5 H 0.4169 0.7851 0.6959 0.059 Uiso 1 1 calc R . .
C6 C 0.6210(4) 0.9921(5) 0.6524(3) 0.0443(14) Uani 1 1 d . . .
C7 C 0.6969(5) 1.0206(5) 0.6288(3) 0.0621(19) Uani 1 1 d . . .
H7 H 0.7282 0.9786 0.6128 0.075 Uiso 1 1 calc R . .
C8 C 0.7264(5) 1.1108(6) 0.6289(3) 0.080(3) Uani 1 1 d . . .
H8 H 0.7772 1.1303 0.6124 0.096 Uiso 1 1 calc R . .
C9 C 0.6805(5) 1.1722(5) 0.6534(3) 0.065(2) Uani 1 1 d . . .
H9 H 0.6960 1.2320 0.6506 0.079 Uiso 1 1 calc R . .
C10 C 0.6109(4) 1.1436(4) 0.6823(3) 0.0451(15) Uani 1 1 d . . .
H10 H 0.5828 1.1868 0.7022 0.054 Uiso 1 1 calc R . .
C11 C 0.2945(3) 0.9122(3) 0.7627(2) 0.0298(11) Uani 1 1 d . . .
H11 H 0.2651 0.9046 0.7192 0.036 Uiso 1 1 calc R . .
C12 C 0.2561(3) 0.8163(3) 0.7707(2) 0.0322(11) Uani 1 1 d . . .
H12A H 0.1883 0.7938 0.7582 0.039 Uiso 1 1 calc R . .
H12B H 0.2767 0.7691 0.7420 0.039 Uiso 1 1 calc R . .
C13 C 0.2882(3) 0.8249(3) 0.8389(2) 0.0301(11) Uani 1 1 d . . .
H13 H 0.2562 0.7643 0.8426 0.036 Uiso 1 1 calc R . .
C14 C 0.2659(3) 0.9055(4) 0.8867(2) 0.0346(12) Uani 1 1 d . . .
H14A H 0.1986 0.8883 0.8799 0.042 Uiso 1 1 calc R . .
H14B H 0.2916 0.9125 0.9303 0.042 Uiso 1 1 calc R . .
C15 C 0.3054(3) 1.0010(4) 0.8798(2) 0.0337(12) Uani 1 1 d . . .
H15 H 0.2835 1.0481 0.9081 0.040 Uiso 1 1 calc R . .
C16 C 0.2734(3) 0.9911(3) 0.8112(2) 0.0321(12) Uani 1 1 d . . .
H16A H 0.3038 1.0513 0.8074 0.038 Uiso 1 1 calc R . .
H16B H 0.2065 0.9784 0.8011 0.038 Uiso 1 1 calc R . .
C17 C 0.6641(3) 1.0352(4) 0.8196(2) 0.0344(12) Uani 1 1 d . . .
H17 H 0.6930 1.0585 0.7893 0.041 Uiso 1 1 calc R . .
C18 C 0.6840(3) 0.9455(4) 0.8174(2) 0.0373(13) Uani 1 1 d . . .
H18A H 0.6524 0.8955 0.7751 0.045 Uiso 1 1 calc R . .
H18B H 0.7506 0.9581 0.8228 0.045 Uiso 1 1 calc R . .
C19 C 0.6535(3) 0.9096(4) 0.8680(2) 0.0356(12) Uani 1 1 d . . .
H19 H 0.6773 0.8578 0.8676 0.043 Uiso 1 1 calc R . .
C20 C 0.6923(3) 0.9894(4) 0.9346(2) 0.0374(13) Uani 1 1 d . . .
H20A H 0.6670 0.9663 0.9657 0.045 Uiso 1 1 calc R . .
H20B H 0.7597 1.0062 0.9467 0.045 Uiso 1 1 calc R . .
C21 C 0.6693(3) 1.0777(4) 0.9376(2) 0.0341(12) Uani 1 1 d . . .
H21 H 0.7015 1.1281 0.9804 0.041 Uiso 1 1 calc R . .
C22 C 0.7031(3) 1.1129(4) 0.8870(2) 0.0352(12) Uani 1 1 d . . .
H22A H 0.6841 1.1672 0.8880 0.042 Uiso 1 1 calc R . .
H22B H 0.7709 1.1344 0.8972 0.042 Uiso 1 1 calc R . .
C23 C 0.4915(3) 1.2006(3) 0.8256(2) 0.0329(12) Uani 1 1 d . . .
C24 C 0.4895(4) 1.2971(4) 0.8299(3) 0.0487(15) Uani 1 1 d . . .
C25 C 0.4744(5) 1.3173(4) 0.7751(3) 0.0587(18) Uani 1 1 d . . .
H25 H 0.4670 1.2712 0.7348 0.070 Uiso 1 1 calc R . .
C26 C 0.4702(6) 1.4051(5) 0.7801(4) 0.088(3) Uani 1 1 d . . .
H26 H 0.4616 1.4193 0.7434 0.105 Uiso 1 1 calc R . .
C27 C 0.4788(7) 1.4721(5) 0.8394(5) 0.104(3) Uani 1 1 d . . .
H27 H 0.4752 1.5314 0.8423 0.125 Uiso 1 1 calc R . .
C28 C 0.4924(7) 1.4540(5) 0.8944(4) 0.092(3) Uani 1 1 d . . .
H28 H 0.4968 1.4995 0.9342 0.111 Uiso 1 1 calc R . .
C29 C 0.4994(5) 1.3668(4) 0.8892(3) 0.065(2) Uani 1 1 d . . .
H29 H 0.5111 1.3543 0.9264 0.078 Uiso 1 1 calc R . .
C30 C 0.3360(3) 0.6847(3) 0.9454(2) 0.0320(12) Uani 1 1 d . . .
C31 C 0.2384(4) 0.6185(3) 0.9331(2) 0.0340(12) Uani 1 1 d . . .
C32 C 0.1901(4) 0.5554(4) 0.8706(2) 0.0408(13) Uani 1 1 d . . .
H32 H 0.2192 0.5524 0.8369 0.049 Uiso 1 1 calc R . .
C33 C 0.0999(4) 0.4980(4) 0.8587(3) 0.0557(17) Uani 1 1 d . . .
H33 H 0.0677 0.4557 0.8168 0.067 Uiso 1 1 calc R . .
C34 C 0.0562(4) 0.5016(4) 0.9077(3) 0.0618(19) Uani 1 1 d . . .
H34 H -0.0052 0.4616 0.8991 0.074 Uiso 1 1 calc R . .
C35 C 0.1034(4) 0.5649(4) 0.9702(3) 0.0558(17) Uani 1 1 d . . .
H35 H 0.0735 0.5687 1.0035 0.067 Uiso 1 1 calc R . .
C36 C 0.1944(4) 0.6219(4) 0.9824(3) 0.0439(14) Uani 1 1 d . . .
H36 H 0.2268 0.6633 1.0245 0.053 Uiso 1 1 calc R . .
C37 C 0.3949(4) 1.2640(3) 1.0327(3) 0.0366(13) Uani 1 1 d . . .
C38 C 0.3211(4) 1.3109(4) 1.0329(3) 0.0471(15) Uani 1 1 d . . .
C39 C 0.3081(4) 1.3527(4) 0.9883(3) 0.0515(16) Uani 1 1 d . . .
H39 H 0.3421 1.3491 0.9572 0.062 Uiso 1 1 calc R . .
C40 C 0.2428(5) 1.4002(5) 0.9911(3) 0.066(2) Uani 1 1 d . . .
H40 H 0.2351 1.4308 0.9629 0.080 Uiso 1 1 calc R . .
C41 C 0.1895(5) 1.4016(6) 1.0364(4) 0.076(2) Uani 1 1 d . . .
H41 H 0.1445 1.4310 1.0371 0.091 Uiso 1 1 calc R . .
C42 C 0.2032(5) 1.3595(6) 1.0802(4) 0.076(2) Uani 1 1 d . . .
H42 H 0.1672 1.3600 1.1101 0.092 Uiso 1 1 calc R . .
C43 C 0.2713(4) 1.3161(5) 1.0793(3) 0.0567(17) Uani 1 1 d . . .
H43 H 0.2831 1.2907 1.1101 0.068 Uiso 1 1 calc R . .
V1' V 0.96087(5) 0.78127(5) 0.37087(4) 0.02392(19) Uani 1 1 d . . .
V2' V 0.87072(6) 0.64660(6) 0.56711(4) 0.0271(2) Uani 1 1 d . . .
V3' V 0.95595(5) 0.66269(5) 0.45594(4) 0.02057(18) Uani 1 1 d . . .
V4' V 1.06702(5) 0.53437(5) 0.39985(4) 0.02449(19) Uani 1 1 d . . .
Cl1' Cl 1.05031(9) 0.93752(8) 0.38848(6) 0.0338(3) Uani 1 1 d . . .
Cl2' Cl 0.79980(11) 0.76448(10) 0.59109(8) 0.0497(4) Uani 1 1 d . . .
O1' O 1.0206(2) 0.7893(2) 0.45743(15) 0.0296(8) Uani 1 1 d . . .
O2' O 0.9813(2) 0.7236(2) 0.55172(16) 0.0398(9) Uani 1 1 d . . .
O3' O 1.0820(2) 0.6473(2) 0.47263(16) 0.0383(9) Uani 1 1 d . . .
O4' O 0.8914(2) 0.6608(2) 0.37117(14) 0.0251(7) Uani 1 1 d . . .
O5' O 0.8327(2) 0.6166(2) 0.47250(15) 0.0248(7) Uani 1 1 d . . .
O6' O 0.9381(2) 0.5243(2) 0.40578(15) 0.0295(8) Uani 1 1 d . . .
O7' O 1.0724(2) 0.4555(2) 0.44864(14) 0.0247(7) Uani 1 1 d . . .
O8' O 1.0423(2) 0.7279(2) 0.32038(17) 0.0345(8) Uani 1 1 d . . .
O9' O 1.0689(2) 0.6087(3) 0.34093(18) 0.0413(9) Uani 1 1 d . . .
O10' O 0.7544(2) 0.5489(2) 0.56819(17) 0.0336(8) Uani 1 1 d . A .
O11' O 0.9247(2) 0.6919(2) 0.66425(16) 0.0335(8) Uani 1 1 d . . .
O12' O 1.0300(2) 0.4210(2) 0.31669(15) 0.0334(8) Uani 1 1 d . . .
O13' O 1.2061(2) 0.5629(2) 0.40588(17) 0.0349(8) Uani 1 1 d . . .
N1' N 0.8561(3) 0.8325(3) 0.40395(18) 0.0255(9) Uani 1 1 d . . .
N2' N 0.8753(3) 0.7733(3) 0.28574(19) 0.0291(9) Uani 1 1 d . . .
C1' C 0.7913(3) 0.8368(3) 0.3591(2) 0.0286(11) Uani 1 1 d . . .
C2' C 0.7175(3) 0.8662(4) 0.3750(3) 0.0362(12) Uani 1 1 d . . .
H2' H 0.6737 0.8691 0.3435 0.043 Uiso 1 1 calc R . .
C3' C 0.7095(4) 0.8911(4) 0.4375(3) 0.0392(13) Uani 1 1 d . . .
H3' H 0.6611 0.9122 0.4492 0.047 Uiso 1 1 calc R . .
C4' C 0.7741(4) 0.8842(3) 0.4828(3) 0.0348(12) Uani 1 1 d . . .
H4' H 0.7689 0.8991 0.5251 0.042 Uiso 1 1 calc R . .
C5' C 0.8466(3) 0.8551(3) 0.4647(2) 0.0277(11) Uani 1 1 d . . .
H5' H 0.8903 0.8510 0.4955 0.033 Uiso 1 1 calc R . .
C6' C 0.8057(3) 0.8095(3) 0.2944(2) 0.0326(11) Uani 1 1 d . . .
C7' C 0.7526(4) 0.8181(4) 0.2435(3) 0.0429(14) Uani 1 1 d . . .
H7' H 0.7054 0.8439 0.2499 0.051 Uiso 1 1 calc R . .
C8' C 0.7697(4) 0.7890(5) 0.1843(3) 0.0527(16) Uani 1 1 d . . .
H8' H 0.7339 0.7938 0.1497 0.063 Uiso 1 1 calc R . .
C9' C 0.8409(4) 0.7521(4) 0.1761(3) 0.0496(15) Uani 1 1 d . . .
H9' H 0.8539 0.7317 0.1359 0.060 Uiso 1 1 calc R . .
C10' C 0.8919(4) 0.7461(4) 0.2278(2) 0.0407(13) Uani 1 1 d . . .
H10' H 0.9403 0.7219 0.2222 0.049 Uiso 1 1 calc R . .
C11' C 1.1064(3) 0.8525(3) 0.5034(2) 0.0304(11) Uani 1 1 d . . .
H11' H 1.1265 0.9111 0.4947 0.037 Uiso 1 1 calc R . .
C12' C 1.0912(3) 0.8789(3) 0.5711(2) 0.0335(12) Uani 1 1 d . . .
H12C H 1.0395 0.9029 0.5727 0.040 Uiso 1 1 calc R . .
H12D H 1.1468 0.9296 0.6014 0.040 Uiso 1 1 calc R . .
C13' C 1.0701(4) 0.7922(3) 0.5913(2) 0.0360(13) Uani 1 1 d . . .
H13' H 1.0672 0.8135 0.6365 0.043 Uiso 1 1 calc R . .
C14' C 1.1452(4) 0.7480(3) 0.5839(2) 0.0391(13) Uani 1 1 d . . .
H14C H 1.1273 0.6902 0.5929 0.047 Uiso 1 1 calc R . .
H14D H 1.2029 0.7922 0.6154 0.047 Uiso 1 1 calc R . .
C15' C 1.1618(3) 0.7234(3) 0.5170(3) 0.0386(13) Uani 1 1 d . . .
H15' H 1.2159 0.7019 0.5166 0.046 Uiso 1 1 calc R . .
C16' C 1.1810(3) 0.8080(4) 0.4976(2) 0.0341(12) Uani 1 1 d . . .
H16C H 1.2405 0.8556 0.5247 0.041 Uiso 1 1 calc R . .
H16D H 1.1861 0.7878 0.4533 0.041 Uiso 1 1 calc R . .
C17' C 0.8061(3) 0.5849(3) 0.3311(2) 0.0278(11) Uani 1 1 d . . .
H17' H 0.7837 0.5988 0.2938 0.033 Uiso 1 1 calc R . .
C18' C 0.7325(3) 0.5780(3) 0.3692(2) 0.0293(11) Uani 1 1 d . . .
H18C H 0.6728 0.5344 0.3400 0.035 Uiso 1 1 calc R . .
H18D H 0.7267 0.6405 0.3878 0.035 Uiso 1 1 calc R . .
C19' C 0.7545(3) 0.5435(3) 0.4228(2) 0.0296(11) Uani 1 1 d . . .
H19' H 0.7001 0.5319 0.4411 0.035 Uiso 1 1 calc R . .
C20' C 0.7752(3) 0.4502(3) 0.3971(2) 0.0326(12) Uani 1 1 d . . .
H20C H 0.7945 0.4329 0.4329 0.039 Uiso 1 1 calc R . .
H20D H 0.7185 0.3994 0.3684 0.039 Uiso 1 1 calc R . .
C21' C 0.8506(3) 0.4591(3) 0.3613(2) 0.0323(12) Uani 1 1 d . . .
H21' H 0.8568 0.3961 0.3425 0.039 Uiso 1 1 calc R . .
C22' C 0.8263(3) 0.4913(3) 0.3073(2) 0.0320(12) Uani 1 1 d . . .
H22C H 0.7718 0.4419 0.2751 0.038 Uiso 1 1 calc R . .
H22D H 0.8779 0.4999 0.2869 0.038 Uiso 1 1 calc R . .
C23' C 1.0763(3) 0.6618(3) 0.3108(2) 0.0259(10) Uani 1 1 d . . .
C24' C 1.1294(3) 0.6503(4) 0.2591(2) 0.0340(12) Uani 1 1 d . . .
C25' C 1.1355(4) 0.7085(4) 0.2242(2) 0.0425(14) Uani 1 1 d . . .
H25' H 1.1050 0.7531 0.2317 0.051 Uiso 1 1 calc R . .
C26' C 1.1872(4) 0.7006(5) 0.1779(3) 0.0606(19) Uani 1 1 d . . .
H26' H 1.1898 0.7382 0.1535 0.073 Uiso 1 1 calc R . .
C27' C 1.2335(5) 0.6372(6) 0.1690(3) 0.075(2) Uani 1 1 d . . .
H27' H 1.2697 0.6332 0.1391 0.090 Uiso 1 1 calc R . .
C28' C 1.2280(5) 0.5790(6) 0.2030(4) 0.079(2) Uani 1 1 d . . .
H28' H 1.2598 0.5355 0.1959 0.095 Uiso 1 1 calc R . .
C29' C 1.1745(4) 0.5852(5) 0.2486(3) 0.0543(16) Uani 1 1 d . . .
H29' H 1.1697 0.5452 0.2714 0.065 Uiso 1 1 calc R . .
C30' C 0.7366(3) 0.4737(3) 0.5796(2) 0.0283(11) Uani 1 1 d . . .
C31V C 0.6334(2) 0.4300(3) 0.5773(3) 0.0477(14) Uani 0.490(6) 1 d PGU A 1
C32V C 0.6100(3) 0.3727(5) 0.6123(3) 0.0537(16) Uani 0.490(6) 1 d PGU A 1
H32V H 0.6568 0.3642 0.6381 0.064 Uiso 0.490(6) 1 calc PR A 1
C33V C 0.5166(3) 0.3281(5) 0.6086(3) 0.0628(17) Uani 0.490(6) 1 d PGU A 1
H33V H 0.5010 0.2897 0.6320 0.075 Uiso 0.490(6) 1 calc PR A 1
C34V C 0.4466(2) 0.3407(4) 0.5700(3) 0.0642(16) Uani 0.490(6) 1 d PGU A 1
H34V H 0.3841 0.3109 0.5676 0.077 Uiso 0.490(6) 1 calc PR A 1
C35V C 0.4700(3) 0.3981(4) 0.5351(3) 0.0587(16) Uani 0.490(6) 1 d PGU A 1
H35V H 0.4232 0.4066 0.5093 0.070 Uiso 0.490(6) 1 calc PR A 1
C36V C 0.5634(3) 0.4427(4) 0.5388(3) 0.0524(15) Uani 0.490(6) 1 d PGU A 1
H36V H 0.5790 0.4811 0.5154 0.063 Uiso 0.490(6) 1 calc PR A 1
C31W C 0.6394(2) 0.4201(3) 0.5731(3) 0.0471(14) Uani 0.510(6) 1 d PGU A 2
C32W C 0.6102(3) 0.3240(3) 0.5646(4) 0.0499(16) Uani 0.510(6) 1 d PGU A 2
H32W H 0.6531 0.2921 0.5626 0.060 Uiso 0.510(6) 1 calc PR A 2
C33W C 0.5170(3) 0.2758(3) 0.5590(4) 0.0607(17) Uani 0.510(6) 1 d PGU A 2
H33W H 0.4974 0.2116 0.5533 0.073 Uiso 0.510(6) 1 calc PR A 2
C34W C 0.4529(2) 0.3236(3) 0.5618(3) 0.0649(16) Uani 0.510(6) 1 d PGU A 2
H34W H 0.3905 0.2914 0.5581 0.078 Uiso 0.510(6) 1 calc PR A 2
C35W C 0.4820(3) 0.4197(3) 0.5703(3) 0.0614(16) Uani 0.510(6) 1 d PGU A 2
H35W H 0.4392 0.4516 0.5723 0.074 Uiso 0.510(6) 1 calc PR A 2
C36W C 0.5753(3) 0.4679(3) 0.5759(3) 0.0538(15) Uani 0.510(6) 1 d PGU A 2
H36W H 0.5948 0.5321 0.5816 0.065 Uiso 0.510(6) 1 calc PR A 2
C37' C 0.9569(3) 0.6571(3) 0.7007(2) 0.0306(11) Uani 1 1 d . . .
C38' C 0.9825(4) 0.7127(4) 0.7722(3) 0.0399(13) Uani 1 1 d . . .
C39' C 1.0224(4) 0.6808(4) 0.8140(3) 0.0486(15) Uani 1 1 d . . .
H39' H 1.0358 0.6247 0.7978 0.058 Uiso 1 1 calc R . .
C40' C 1.0435(5) 0.7291(5) 0.8796(3) 0.0592(18) Uani 1 1 d . . .
H40' H 1.0716 0.7057 0.9068 0.071 Uiso 1 1 calc R . .
C41' C 1.0248(5) 0.8082(5) 0.9046(3) 0.069(2) Uani 1 1 d . . .
H41' H 1.0394 0.8404 0.9491 0.083 Uiso 1 1 calc R . .
C42' C 0.9833(6) 0.8427(5) 0.8640(4) 0.083(3) Uani 1 1 d . . .
H42' H 0.9692 0.8982 0.8810 0.099 Uiso 1 1 calc R . .
C43' C 0.9623(6) 0.7937(4) 0.7968(3) 0.065(2) Uani 1 1 d . . .
H43' H 0.9346 0.8170 0.7693 0.078 Uiso 1 1 calc R . .
N3 N 0.2512(8) 0.4237(7) 0.2568(6) 0.063(3) Uani 0.50 1 d PDU . .
C44 C 0.2780(10) 0.3660(8) 0.2628(6) 0.060(3) Uani 0.50 1 d PDU . .
C45 C 0.2852(11) 0.2684(9) 0.2560(8) 0.076(3) Uani 0.50 1 d PDU . .
H45A H 0.2831 0.2597 0.2959 0.114 Uiso 0.50 1 calc PR . .
H45B H 0.3432 0.2653 0.2458 0.114 Uiso 0.50 1 calc PR . .
H45C H 0.2340 0.2188 0.2222 0.114 Uiso 0.50 1 calc PR . .
N4 N 0.0975(7) 0.9363(7) 0.2111(5) 0.056(3) Uiso 0.50 1 d PU . .
C46 C 0.0602(8) 0.9791(8) 0.2404(5) 0.041(2) Uiso 0.50 1 d PU . .
C47 C 0.0088(7) 1.0254(7) 0.2740(4) 0.029(2) Uiso 0.50 1 d PU . .
H47A H -0.0413 1.0268 0.2443 0.043 Uiso 0.50 1 calc PR . .
H47B H 0.0481 1.0897 0.3012 0.043 Uiso 0.50 1 calc PR . .
H47C H -0.0165 0.9924 0.3000 0.043 Uiso 0.50 1 calc PR . .
N5X N 1.0380(18) 0.7519(18) 0.0737(13) 0.106(5) Uani 0.299(10) 1 d PDU B 1
C48X C 1.000(2) 0.804(2) 0.0681(16) 0.095(4) Uani 0.299(10) 1 d PDU B 1
C49X C 0.934(2) 0.860(3) 0.0580(18) 0.091(4) Uani 0.299(10) 1 d PDU B 1
H49A H 0.8757 0.8153 0.0283 0.137 Uiso 0.299(10) 1 calc PR B 1
H49B H 0.9623 0.9057 0.0409 0.137 Uiso 0.299(10) 1 calc PR B 1
H49C H 0.9224 0.8919 0.0986 0.137 Uiso 0.299(10) 1 calc PR B 1
N5Y N 1.026(2) 0.855(3) 0.0678(19) 0.096(4) Uani 0.209(10) 1 d PDU C 2
C48Y C 0.964(3) 0.878(4) 0.083(2) 0.093(4) Uani 0.209(10) 1 d PDU C 2
C49Y C 0.876(2) 0.903(3) 0.093(2) 0.087(4) Uani 0.209(10) 1 d PDU C 2
H49D H 0.8434 0.9031 0.0531 0.131 Uiso 0.209(10) 1 calc PR C 2
H49E H 0.8930 0.9651 0.1262 0.131 Uiso 0.209(10) 1 calc PR C 2
H49F H 0.8351 0.8561 0.1044 0.131 Uiso 0.209(10) 1 calc PR C 2
N5Z N 0.9050(10) 0.9637(9) -0.0160(6) 0.081(3) Uani 0.492(7) 1 d PDU D 3
C48Z C 0.9007(11) 0.9204(10) 0.0171(7) 0.076(3) Uani 0.492(7) 1 d PDU D 3
C49Z C 0.9024(15) 0.8752(14) 0.0676(9) 0.085(3) Uani 0.492(7) 1 d PDU D 3
H49G H 0.9646 0.8759 0.0818 0.127 Uiso 0.492(7) 1 calc PR D 3
H49H H 0.8599 0.8104 0.0490 0.127 Uiso 0.492(7) 1 calc PR D 3
H49I H 0.8839 0.9111 0.1039 0.127 Uiso 0.492(7) 1 calc PR D 3

loop_
_atom_site_aniso_label
_atom_site_aniso_U_11
_atom_site_aniso_U_22
_atom_site_aniso_U_33
_atom_site_aniso_U_23
_atom_site_aniso_U_13
_atom_site_aniso_U_12
V1 0.0206(4) 0.0327(5) 0.0277(4) 0.0136(4) 0.0000(3) 0.0003(4)
V2 0.0254(5) 0.0214(4) 0.0294(4) 0.0091(3) -0.0022(3) 0.0009(3)
V3 0.0181(4) 0.0240(4) 0.0287(4) 0.0117(3) -0.0034(3) -0.0021(3)
V4 0.0287(5) 0.0226(4) 0.0288(4) 0.0091(4) -0.0050(4) -0.0040(4)
Cl1 0.0277(7) 0.0360(7) 0.0304(6) 0.0123(5) -0.0029(5) 0.0041(5)
Cl2 0.0487(8) 0.0306(7) 0.0353(7) 0.0053(6) -0.0047(6) 0.0044(6)
O1 0.0188(17) 0.0336(18) 0.0297(18) 0.0151(15) -0.0024(14) 0.0000(14)
O2 0.0193(17) 0.0283(17) 0.0416(19) 0.0185(15) 0.0008(15) 0.0011(14)
O3 0.0206(18) 0.0283(18) 0.0346(19) 0.0058(15) -0.0035(14) -0.0019(15)
O4 0.0179(17) 0.0367(19) 0.0307(18) 0.0172(15) 0.0020(14) 0.0020(15)
O5 0.0213(18) 0.0313(18) 0.0340(18) 0.0119(15) -0.0016(14) 0.0020(15)
O6 0.0184(17) 0.0301(18) 0.0312(18) 0.0148(15) -0.0028(14) -0.0036(14)
O7 0.0289(19) 0.0232(16) 0.0262(17) 0.0099(14) -0.0022(14) -0.0020(14)
O8 0.033(2) 0.0326(19) 0.0300(19) 0.0136(16) -0.0019(15) -0.0007(16)
O9 0.047(2) 0.0326(19) 0.0284(19) 0.0147(16) -0.0021(16) 0.0026(17)
O10 0.035(2) 0.0278(18) 0.038(2) 0.0133(16) -0.0035(16) 0.0070(16)
O11 0.035(2) 0.0244(17) 0.0309(19) 0.0123(15) 0.0002(16) -0.0010(15)
O12 0.037(2) 0.0257(17) 0.0309(19) 0.0126(15) -0.0040(16) -0.0116(15)
O13 0.044(2) 0.0287(19) 0.035(2) 0.0111(16) -0.0071(17) 0.0073(17)
N1 0.032(3) 0.046(3) 0.035(2) 0.018(2) 0.009(2) 0.013(2)
N2 0.026(2) 0.051(3) 0.031(2) 0.019(2) -0.0028(19) -0.003(2)
C1 0.035(3) 0.068(4) 0.051(4) 0.027(3) 0.016(3) 0.024(3)
C2 0.090(6) 0.094(6) 0.129(7) 0.070(6) 0.081(6) 0.061(5)
C3 0.121(8) 0.092(6) 0.158(9) 0.062(6) 0.105(7) 0.075(6)
C4 0.092(6) 0.056(4) 0.111(6) 0.031(4) 0.055(5) 0.036(4)
C5 0.043(4) 0.048(4) 0.060(4) 0.021(3) 0.017(3) 0.021(3)
C6 0.028(3) 0.066(4) 0.035(3) 0.022(3) 0.007(2) 0.006(3)
C7 0.047(4) 0.080(5) 0.042(4) 0.012(3) 0.022(3) 0.006(4)
C8 0.058(5) 0.093(6) 0.050(4) 0.014(4) 0.025(4) -0.019(4)
C9 0.053(4) 0.074(5) 0.040(4) 0.023(3) 0.003(3) -0.019(4)
C10 0.032(3) 0.053(4) 0.033(3) 0.020(3) -0.005(2) -0.010(3)
C11 0.016(2) 0.038(3) 0.027(3) 0.013(2) -0.0041(19) 0.000(2)
C12 0.020(3) 0.031(3) 0.034(3) 0.008(2) 0.001(2) -0.001(2)
C13 0.014(2) 0.028(3) 0.036(3) 0.014(2) -0.003(2) -0.008(2)
C14 0.020(3) 0.043(3) 0.031(3) 0.012(2) -0.001(2) -0.001(2)
C15 0.019(3) 0.032(3) 0.034(3) 0.002(2) -0.001(2) 0.002(2)
C16 0.019(3) 0.032(3) 0.042(3) 0.018(2) 0.003(2) 0.003(2)
C17 0.017(3) 0.044(3) 0.039(3) 0.022(2) 0.001(2) 0.001(2)
C18 0.018(3) 0.049(3) 0.036(3) 0.015(3) -0.001(2) 0.005(2)
C19 0.017(3) 0.044(3) 0.045(3) 0.022(3) 0.000(2) 0.007(2)
C20 0.019(3) 0.046(3) 0.039(3) 0.020(3) -0.004(2) 0.000(2)
C21 0.021(3) 0.036(3) 0.031(3) 0.015(2) -0.008(2) -0.005(2)
C22 0.017(3) 0.041(3) 0.037(3) 0.020(2) -0.005(2) -0.007(2)
C23 0.026(3) 0.029(3) 0.030(3) 0.012(2) -0.004(2) -0.007(2)
C24 0.049(4) 0.032(3) 0.047(3) 0.016(3) -0.012(3) -0.004(3)
C25 0.070(5) 0.036(3) 0.055(4) 0.021(3) -0.009(3) 0.004(3)
C26 0.132(8) 0.047(4) 0.069(5) 0.031(4) -0.020(5) 0.022(4)
C27 0.151(9) 0.037(4) 0.103(7) 0.026(5) -0.011(6) 0.021(5)
C28 0.142(8) 0.034(4) 0.073(5) 0.014(4) -0.008(5) 0.014(4)
C29 0.094(6) 0.027(3) 0.049(4) 0.011(3) -0.013(4) 0.001(3)
C30 0.030(3) 0.019(2) 0.036(3) 0.011(2) -0.008(2) -0.002(2)
C31 0.033(3) 0.024(3) 0.035(3) 0.014(2) -0.002(2) -0.003(2)
C32 0.037(3) 0.035(3) 0.032(3) 0.009(2) -0.004(2) -0.005(2)
C33 0.045(4) 0.048(4) 0.041(3) 0.006(3) -0.008(3) -0.012(3)
C34 0.035(4) 0.054(4) 0.062(4) 0.012(3) 0.002(3) -0.019(3)
C35 0.043(4) 0.054(4) 0.051(4) 0.016(3) 0.012(3) -0.007(3)
C36 0.041(3) 0.033(3) 0.037(3) 0.009(2) -0.002(3) -0.008(3)
C37 0.038(3) 0.024(3) 0.036(3) 0.008(2) -0.007(2) 0.003(2)
C38 0.044(4) 0.037(3) 0.044(3) 0.008(3) -0.013(3) 0.009(3)
C39 0.058(4) 0.048(3) 0.040(3) 0.010(3) -0.004(3) 0.021(3)
C40 0.078(5) 0.062(4) 0.055(4) 0.017(3) -0.008(4) 0.037(4)
C41 0.077(5) 0.088(6) 0.061(5) 0.010(4) 0.006(4) 0.053(5)
C42 0.075(5) 0.092(6) 0.074(5) 0.030(4) 0.017(4) 0.049(5)
C43 0.048(4) 0.061(4) 0.061(4) 0.021(3) 0.011(3) 0.024(3)
V1' 0.0212(4) 0.0205(4) 0.0285(4) 0.0100(3) 0.0048(3) 0.0050(3)
V2' 0.0249(4) 0.0239(4) 0.0405(5) 0.0162(4) 0.0182(4) 0.0109(3)
V3' 0.0152(4) 0.0173(4) 0.0256(4) 0.0071(3) 0.0039(3) 0.0019(3)
V4' 0.0203(4) 0.0220(4) 0.0267(4) 0.0058(3) 0.0018(3) 0.0067(3)
Cl1' 0.0342(7) 0.0245(6) 0.0404(7) 0.0165(5) 0.0051(5) 0.0039(5)
Cl2' 0.0597(10) 0.0447(8) 0.0690(10) 0.0292(7) 0.0346(8) 0.0361(7)
O1' 0.0265(18) 0.0186(16) 0.0344(18) 0.0118(14) -0.0051(14) -0.0021(14)
O2' 0.032(2) 0.036(2) 0.0307(19) 0.0016(16) 0.0142(16) -0.0092(16)
O3' 0.0250(19) 0.0224(17) 0.044(2) -0.0071(15) -0.0129(16) 0.0077(15)
O4' 0.0230(17) 0.0230(16) 0.0234(16) 0.0087(13) 0.0021(13) 0.0010(14)
O5' 0.0168(16) 0.0284(17) 0.0312(17) 0.0155(14) 0.0072(14) 0.0052(14)
O6' 0.0150(16) 0.0186(16) 0.0410(19) 0.0009(14) -0.0019(14) 0.0021(13)
O7' 0.0222(17) 0.0234(16) 0.0262(17) 0.0072(13) 0.0044(13) 0.0078(14)
O8' 0.038(2) 0.0331(19) 0.045(2) 0.0228(17) 0.0209(17) 0.0162(17)
O9' 0.037(2) 0.052(2) 0.053(2) 0.034(2) 0.0162(18) 0.0237(19)
O10' 0.0272(19) 0.0308(18) 0.055(2) 0.0252(17) 0.0218(17) 0.0124(15)
O11' 0.043(2) 0.0246(17) 0.038(2) 0.0129(16) 0.0225(17) 0.0125(16)
O12' 0.037(2) 0.0310(19) 0.0270(18) 0.0024(15) 0.0015(15) 0.0179(16)
O13' 0.0214(18) 0.0363(19) 0.053(2) 0.0279(18) 0.0074(16) 0.0072(16)
N1' 0.026(2) 0.0187(19) 0.033(2) 0.0107(17) 0.0069(18) 0.0075(17)
N2' 0.030(2) 0.028(2) 0.028(2) 0.0127(18) 0.0050(18) 0.0073(18)
C1' 0.028(3) 0.022(2) 0.037(3) 0.014(2) 0.008(2) 0.007(2)
C2' 0.023(3) 0.033(3) 0.050(3) 0.017(3) 0.004(2) 0.007(2)
C3' 0.029(3) 0.030(3) 0.057(4) 0.011(3) 0.015(3) 0.011(2)
C4' 0.034(3) 0.029(3) 0.035(3) 0.007(2) 0.011(2) 0.006(2)
C5' 0.026(3) 0.022(2) 0.030(3) 0.007(2) 0.005(2) 0.003(2)
C6' 0.028(3) 0.031(3) 0.037(3) 0.016(2) 0.004(2) 0.006(2)
C7' 0.040(3) 0.047(3) 0.044(3) 0.024(3) 0.001(3) 0.014(3)
C8' 0.051(4) 0.066(4) 0.042(4) 0.027(3) 0.000(3) 0.019(3)
C9' 0.056(4) 0.057(4) 0.031(3) 0.016(3) 0.007(3) 0.016(3)
C10' 0.044(3) 0.042(3) 0.033(3) 0.014(2) 0.009(3) 0.011(3)
C11' 0.027(3) 0.018(2) 0.036(3) 0.015(2) -0.006(2) -0.007(2)
C12' 0.027(3) 0.023(2) 0.039(3) 0.002(2) 0.001(2) 0.006(2)
C13' 0.033(3) 0.031(3) 0.023(2) 0.001(2) 0.009(2) -0.012(2)
C14' 0.036(3) 0.024(3) 0.039(3) 0.014(2) -0.015(2) -0.008(2)
C15' 0.020(3) 0.027(3) 0.046(3) -0.005(2) -0.015(2) 0.008(2)
C16' 0.016(2) 0.044(3) 0.024(2) 0.005(2) 0.002(2) -0.005(2)
C17' 0.018(2) 0.027(2) 0.028(3) 0.009(2) -0.0031(19) -0.002(2)
C18' 0.015(2) 0.028(3) 0.039(3) 0.011(2) -0.001(2) 0.006(2)
C19' 0.014(2) 0.037(3) 0.040(3) 0.022(2) 0.004(2) 0.004(2)
C20' 0.019(3) 0.024(2) 0.043(3) 0.016(2) -0.008(2) -0.006(2)
C21' 0.022(3) 0.015(2) 0.046(3) 0.003(2) -0.002(2) 0.002(2)
C22' 0.019(3) 0.027(3) 0.035(3) -0.001(2) 0.005(2) 0.001(2)
C23' 0.018(2) 0.029(3) 0.022(2) 0.006(2) 0.0008(19) 0.001(2)
C24' 0.026(3) 0.039(3) 0.027(3) 0.004(2) 0.007(2) 0.004(2)
C25' 0.024(3) 0.056(4) 0.033(3) 0.014(3) 0.005(2) -0.003(3)
C26' 0.037(4) 0.082(5) 0.040(4) 0.016(3) 0.013(3) -0.005(3)
C27' 0.055(5) 0.098(6) 0.050(4) 0.010(4) 0.028(4) 0.008(4)
C28' 0.072(5) 0.083(6) 0.078(5) 0.007(5) 0.036(4) 0.041(5)
C29' 0.044(4) 0.057(4) 0.056(4) 0.008(3) 0.016(3) 0.023(3)
C30' 0.027(3) 0.029(3) 0.028(3) 0.011(2) 0.009(2) 0.006(2)
C31V 0.029(2) 0.048(3) 0.084(3) 0.038(3) 0.031(2) 0.017(2)
C32V 0.033(2) 0.052(3) 0.090(3) 0.038(3) 0.031(3) 0.014(2)
C33V 0.036(3) 0.057(3) 0.098(4) 0.033(3) 0.033(3) 0.010(2)
C34V 0.034(2) 0.058(3) 0.101(3) 0.027(3) 0.033(3) 0.013(2)
C35V 0.030(2) 0.058(3) 0.094(3) 0.028(3) 0.032(3) 0.017(2)
C36V 0.030(2) 0.053(3) 0.088(3) 0.033(3) 0.032(2) 0.018(2)
C31W 0.029(2) 0.048(3) 0.084(3) 0.039(3) 0.031(2) 0.017(2)
C32W 0.031(2) 0.048(3) 0.087(3) 0.039(3) 0.032(3) 0.015(2)
C33W 0.035(3) 0.054(3) 0.098(4) 0.032(3) 0.032(3) 0.011(2)
C34W 0.034(2) 0.060(3) 0.101(3) 0.027(3) 0.033(3) 0.013(2)
C35W 0.032(2) 0.059(3) 0.098(3) 0.030(3) 0.032(3) 0.016(2)
C36W 0.031(2) 0.053(3) 0.092(3) 0.035(3) 0.031(3) 0.018(2)
C37' 0.026(3) 0.026(3) 0.035(3) 0.009(2) 0.010(2) 0.005(2)
C38' 0.039(3) 0.029(3) 0.041(3) 0.003(2) 0.017(3) 0.005(2)
C39' 0.041(3) 0.046(3) 0.042(3) 0.007(3) 0.006(3) 0.002(3)
C40' 0.058(4) 0.056(4) 0.040(3) 0.004(3) 0.012(3) 0.001(3)
C41' 0.079(5) 0.068(5) 0.039(4) 0.010(4) 0.023(4) 0.002(4)
C42' 0.135(8) 0.036(4) 0.063(5) 0.000(3) 0.048(5) 0.019(4)
C43' 0.106(6) 0.039(4) 0.048(4) 0.012(3) 0.032(4) 0.023(4)
N3 0.065(6) 0.070(6) 0.083(6) 0.039(5) 0.041(5) 0.041(5)
C44 0.071(6) 0.082(6) 0.064(6) 0.042(5) 0.046(5) 0.051(5)
C45 0.091(7) 0.096(7) 0.091(7) 0.056(6) 0.051(6) 0.069(6)
N5X 0.096(9) 0.090(9) 0.116(10) 0.019(9) 0.030(9) 0.028(7)
C48X 0.088(7) 0.081(7) 0.105(8) 0.021(6) 0.044(7) 0.022(6)
C49X 0.088(7) 0.077(7) 0.101(7) 0.023(6) 0.047(6) 0.020(6)
N5Y 0.089(7) 0.083(8) 0.106(8) 0.019(7) 0.043(7) 0.025(7)
C48Y 0.088(7) 0.079(7) 0.103(7) 0.022(6) 0.045(7) 0.022(6)
C49Y 0.088(7) 0.072(7) 0.099(8) 0.025(7) 0.046(7) 0.021(6)
N5Z 0.086(7) 0.069(7) 0.093(8) 0.024(5) 0.046(6) 0.033(6)
C48Z 0.078(6) 0.064(6) 0.093(7) 0.022(4) 0.048(6) 0.035(5)
C49Z 0.086(7) 0.071(6) 0.097(7) 0.028(5) 0.048(6) 0.021(6)

loop_
_atom_type_symbol
_atom_type_description
_atom_type_scat_dispersion_real
_atom_type_scat_dispersion_imag
_atom_type_scat_source
C C 0.0033 0.0016 'International Tables Vol C Tables 4.2.6.8 and 6.1.1.4'
H H 0.0000 0.0000 'International Tables Vol C Tables 4.2.6.8 and 6.1.1.4'
O O 0.0106 0.0060 'International Tables Vol C Tables 4.2.6.8 and 6.1.1.4'
V V 0.3005 0.5294 'International Tables Vol C Tables 4.2.6.8 and 6.1.1.4'
Cl Cl 0.1484 0.1585 'International Tables Vol C Tables 4.2.6.8 and 6.1.1.4'
N N 0.0061 0.0033 'International Tables Vol C Tables 4.2.6.8 and 6.1.1.4'

loop_
_geom_angle_atom_site_label_1
_geom_angle_atom_site_label_2
_geom_angle_atom_site_label_3
_geom_angle
_geom_angle_site_symmetry_1
_geom_angle_site_symmetry_3
_geom_angle_publ_flag
O4 V1 O1 78.24(13) . . ?
O4 V1 O8 94.80(14) . . ?
O1 V1 O8 98.84(14) . . ?
O4 V1 N2 96.26(15) . . ?
O1 V1 N2 168.24(17) . . ?
O8 V1 N2 91.93(17) . . ?
O4 V1 N1 86.77(16) . . ?
O1 V1 N1 93.05(15) . . ?
O8 V1 N1 168.08(16) . . ?
N2 V1 N1 76.16(18) . . ?
O4 V1 Cl1 170.25(11) . . ?
O1 V1 Cl1 93.78(10) . . ?
O8 V1 Cl1 91.94(10) . . ?
N2 V1 Cl1 90.54(12) . . ?
N1 V1 Cl1 88.09(12) . . ?
O4 V1 V3 40.20(9) . . ?
O1 V1 V3 38.22(9) . . ?
O8 V1 V3 95.95(10) . . ?
N2 V1 V3 136.16(12) . . ?
N1 V1 V3 92.87(12) . . ?
Cl1 V1 V3 131.99(5) . . ?
O2 V2 O5 77.17(13) . . ?
O2 V2 O7 84.92(14) . 2_677 ?
O5 V2 O7 91.93(13) . 2_677 ?
O2 V2 O10 167.40(14) . . ?
O5 V2 O10 95.26(14) . . ?
O7 V2 O10 85.30(14) 2_677 . ?
O2 V2 O11 93.35(14) . . ?
O5 V2 O11 170.45(14) . . ?
O7 V2 O11 88.33(13) 2_677 . ?
O10 V2 O11 94.28(14) . . ?
O2 V2 Cl2 97.03(11) . . ?
O5 V2 Cl2 92.44(10) . . ?
O7 V2 Cl2 175.52(10) 2_677 . ?
O10 V2 Cl2 93.30(11) . . ?
O11 V2 Cl2 87.54(10) . . ?
O2 V2 V3 39.26(9) . . ?
O5 V2 V3 39.33(10) . . ?
O7 V2 V3 79.93(9) 2_677 . ?
O10 V2 V3 130.67(10) . . ?
O11 V2 V3 131.60(10) . . ?
Cl2 V2 V3 104.13(5) . . ?
O1 V3 O2 88.76(13) . . ?
O1 V3 O5 121.90(14) . . ?
O2 V3 O5 77.41(13) . . ?
O1 V3 O6 142.48(14) . . ?
O2 V3 O6 121.28(14) . . ?
O5 V3 O6 88.73(14) . . ?
O1 V3 O3 86.89(14) . . ?
O2 V3 O3 86.31(14) . . ?
O5 V3 O3 145.97(14) . . ?
O6 V3 O3 74.42(13) . . ?
O1 V3 O4 75.42(13) . . ?
O2 V3 O4 149.75(14) . . ?
O5 V3 O4 89.15(14) . . ?
O6 V3 O4 84.81(13) . . ?
O3 V3 O4 117.69(14) . . ?
O1 V3 V2 116.03(10) . . ?
O2 V3 V2 39.28(9) . . ?
O5 V3 V2 39.55(10) . . ?
O6 V3 V2 101.36(10) . . ?
O3 V3 V2 114.36(10) . . ?
O4 V3 V2 127.23(10) . . ?
O1 V3 V4 109.00(10) . . ?
O2 V3 V4 115.85(10) . . ?
O5 V3 V4 127.96(10) . . ?
O6 V3 V4 40.17(10) . . ?
O3 V3 V4 37.36(9) . . ?
O4 V3 V4 93.84(10) . . ?
V2 V3 V4 124.32(3) . . ?
O1 V3 V1 39.03(9) . . ?
O2 V3 V1 124.63(10) . . ?
O5 V3 V1 110.79(10) . . ?
O6 V3 V1 113.73(9) . . ?
O3 V3 V1 103.08(10) . . ?
O4 V3 V1 36.57(9) . . ?
V2 V3 V1 134.22(4) . . ?
V4 V3 V1 101.40(3) . . ?
O3 V4 O7 97.76(14) . . ?
O3 V4 O12 165.92(16) . . ?
O7 V4 O12 90.74(13) . . ?
O3 V4 O6 76.67(13) . . ?
O7 V4 O6 85.97(14) . . ?
O12 V4 O6 92.85(14) . . ?
O3 V4 O9 88.40(14) . . ?
O7 V4 O9 173.83(14) . . ?
O12 V4 O9 83.14(14) . . ?
O6 V4 O9 95.15(14) . . ?
O3 V4 O13 97.10(15) . . ?
O7 V4 O13 89.64(15) . . ?
O12 V4 O13 94.14(15) . . ?
O6 V4 O13 171.79(14) . . ?
O9 V4 O13 89.95(15) . . ?
O3 V4 V3 40.50(10) . . ?
O7 V4 V3 104.38(10) . . ?
O12 V4 V3 126.36(12) . . ?
O6 V4 V3 39.43(9) . . ?
O9 V4 V3 80.09(10) . . ?
O13 V4 V3 136.06(10) . . ?
C11 O1 V3 121.6(3) . . ?
C11 O1 V1 131.5(3) . . ?
V3 O1 V1 102.76(14) . . ?
C13 O2 V3 123.0(3) . . ?
C13 O2 V2 135.5(3) . . ?
V3 O2 V2 101.46(14) . . ?
C15 O3 V4 135.8(3) . . ?
C15 O3 V3 121.3(3) . . ?
V4 O3 V3 102.14(15) . . ?
C17 O4 V1 134.5(3) . . ?
C17 O4 V3 120.6(3) . . ?
V1 O4 V3 103.23(14) . . ?
C19 O5 V3 121.0(3) . . ?
C19 O5 V2 130.0(3) . . ?
V3 O5 V2 101.12(15) . . ?
C21 O6 V3 121.8(3) . . ?
C21 O6 V4 128.4(3) . . ?
V3 O6 V4 100.39(14) . . ?
V4 O7 V2 128.40(16) . 2_677 ?
C23 O8 V1 137.9(3) . . ?
C23 O9 V4 165.0(4) . . ?
C37 O10 V2 138.0(4) 2_677 . ?
C30 O11 V2 136.5(3) . . ?
C30 O12 V4 132.7(3) 2_677 . ?
C37 O13 V4 132.4(3) . . ?
C5 N1 C1 119.3(5) . . ?
C5 N1 V1 124.3(4) . . ?
C1 N1 V1 116.2(4) . . ?
C6 N2 C10 119.0(5) . . ?
C6 N2 V1 116.0(4) . . ?
C10 N2 V1 125.0(4) . . ?
N1 C1 C2 122.3(6) . . ?
N1 C1 C6 115.4(5) . . ?
C2 C1 C6 122.3(6) . . ?
C1 C2 C3 118.6(7) . . ?
C1 C2 H2 120.7 . . ?
C3 C2 H2 120.7 . . ?
C4 C3 C2 120.5(7) . . ?
C4 C3 H3 119.7 . . ?
C2 C3 H3 119.7 . . ?
C3 C4 C5 117.7(7) . . ?
C3 C4 H4 121.2 . . ?
C5 C4 H4 121.2 . . ?
N1 C5 C4 121.6(6) . . ?
N1 C5 H5 119.2 . . ?
C4 C5 H5 119.2 . . ?
N2 C6 C7 120.7(6) . . ?
N2 C6 C1 115.6(5) . . ?
C7 C6 C1 123.7(6) . . ?
C8 C7 C6 119.8(7) . . ?
C8 C7 H7 120.1 . . ?
C6 C7 H7 120.1 . . ?
C7 C8 C9 119.4(6) . . ?
C7 C8 H8 120.3 . . ?
C9 C8 H8 120.3 . . ?
C8 C9 C10 118.6(7) . . ?
C8 C9 H9 120.7 . . ?
C10 C9 H9 120.7 . . ?
N2 C10 C9 121.8(7) . . ?
N2 C10 H10 119.1 . . ?
C9 C10 H10 119.1 . . ?
O1 C11 C16 110.1(4) . . ?
O1 C11 C12 109.0(4) . . ?
C16 C11 C12 111.5(4) . . ?
O1 C11 H11 108.7 . . ?
C16 C11 H11 108.7 . . ?
C12 C11 H11 108.7 . . ?
C13 C12 C11 112.2(4) . . ?
C13 C12 H12A 109.2 . . ?
C11 C12 H12A 109.2 . . ?
C13 C12 H12B 109.2 . . ?
C11 C12 H12B 109.2 . . ?
H12A C12 H12B 107.9 . . ?
O2 C13 C12 109.4(4) . . ?
O2 C13 C14 109.4(4) . . ?
C12 C13 C14 111.0(4) . . ?
O2 C13 H13 109.0 . . ?
C12 C13 H13 109.0 . . ?
C14 C13 H13 109.0 . . ?
C15 C14 C13 112.5(4) . . ?
C15 C14 H14A 109.1 . . ?
C13 C14 H14A 109.1 . . ?
C15 C14 H14B 109.1 . . ?
C13 C14 H14B 109.1 . . ?
H14A C14 H14B 107.8 . . ?
O3 C15 C16 109.2(4) . . ?
O3 C15 C14 109.9(4) . . ?
C16 C15 C14 110.7(4) . . ?
O3 C15 H15 109.0 . . ?
C16 C15 H15 109.0 . . ?
C14 C15 H15 109.0 . . ?
C15 C16 C11 113.2(4) . . ?
C15 C16 H16A 108.9 . . ?
C11 C16 H16A 108.9 . . ?
C15 C16 H16B 108.9 . . ?
C11 C16 H16B 108.9 . . ?
H16A C16 H16B 107.8 . . ?
O4 C17 C18 110.7(4) . . ?
O4 C17 C22 107.6(4) . . ?
C18 C17 C22 111.1(4) . . ?
O4 C17 H17 109.1 . . ?
C18 C17 H17 109.1 . . ?
C22 C17 H17 109.1 . . ?
C19 C18 C17 114.0(4) . . ?
C19 C18 H18A 108.7 . . ?
C17 C18 H18A 108.7 . . ?
C19 C18 H18B 108.7 . . ?
C17 C18 H18B 108.7 . . ?
H18A C18 H18B 107.6 . . ?
O5 C19 C18 109.6(4) . . ?
O5 C19 C20 110.1(4) . . ?
C18 C19 C20 110.7(4) . . ?
O5 C19 H19 108.8 . . ?
C18 C19 H19 108.8 . . ?
C20 C19 H19 108.8 . . ?
C21 C20 C19 112.7(4) . . ?
C21 C20 H20A 109.1 . . ?
C19 C20 H20A 109.1 . . ?
C21 C20 H20B 109.1 . . ?
C19 C20 H20B 109.1 . . ?
H20A C20 H20B 107.8 . . ?
O6 C21 C20 109.7(4) . . ?
O6 C21 C22 111.2(4) . . ?
C20 C21 C22 110.7(5) . . ?
O6 C21 H21 108.4 . . ?
C20 C21 H21 108.4 . . ?
C22 C21 H21 108.4 . . ?
C17 C22 C21 111.9(4) . . ?
C17 C22 H22A 109.2 . . ?
C21 C22 H22A 109.2 . . ?
C17 C22 H22B 109.2 . . ?
C21 C22 H22B 109.2 . . ?
H22A C22 H22B 107.9 . . ?
O9 C23 O8 125.0(5) . . ?
O9 C23 C24 118.1(5) . . ?
O8 C23 C24 116.9(4) . . ?
C25 C24 C29 118.7(6) . . ?
C25 C24 C23 121.1(5) . . ?
C29 C24 C23 120.1(5) . . ?
C26 C25 C24 120.1(6) . . ?
C26 C25 H25 120.0 . . ?
C24 C25 H25 120.0 . . ?
C25 C26 C27 119.8(7) . . ?
C25 C26 H26 120.1 . . ?
C27 C26 H26 120.1 . . ?
C28 C27 C26 121.6(7) . . ?
C28 C27 H27 119.2 . . ?
C26 C27 H27 119.2 . . ?
C27 C28 C29 118.2(8) . . ?
C27 C28 H28 120.9 . . ?
C29 C28 H28 120.9 . . ?
C28 C29 C24 121.5(6) . . ?
C28 C29 H29 119.2 . . ?
C24 C29 H29 119.2 . . ?
O11 C30 O12 126.5(4) . 2_677 ?
O11 C30 C31 117.0(4) . . ?
O12 C30 C31 116.5(5) 2_677 . ?
C36 C31 C32 119.4(5) . . ?
C36 C31 C30 121.0(4) . . ?
C32 C31 C30 119.5(5) . . ?
C33 C32 C31 119.7(5) . . ?
C33 C32 H32 120.1 . . ?
C31 C32 H32 120.1 . . ?
C32 C33 C34 120.8(5) . . ?
C32 C33 H33 119.6 . . ?
C34 C33 H33 119.6 . . ?
C33 C34 C35 119.9(5) . . ?
C33 C34 H34 120.0 . . ?
C35 C34 H34 120.0 . . ?
C36 C35 C34 119.4(6) . . ?
C36 C35 H35 120.3 . . ?
C34 C35 H35 120.3 . . ?
C35 C36 C31 120.7(5) . . ?
C35 C36 H36 119.6 . . ?
C31 C36 H36 119.6 . . ?
O10 C37 O13 125.8(5) 2_677 . ?
O10 C37 C38 115.8(5) 2_677 . ?
O13 C37 C38 118.4(5) . . ?
C43 C38 C39 121.0(6) . . ?
C43 C38 C37 119.5(5) . . ?
C39 C38 C37 119.5(6) . . ?
C38 C39 C40 118.9(6) . . ?
C38 C39 H39 120.5 . . ?
C40 C39 H39 120.5 . . ?
C41 C40 C39 119.9(7) . . ?
C41 C40 H40 120.1 . . ?
C39 C40 H40 120.1 . . ?
C42 C41 C40 120.3(7) . . ?
C42 C41 H41 119.8 . . ?
C40 C41 H41 119.8 . . ?
C41 C42 C43 119.7(7) . . ?
C41 C42 H42 120.2 . . ?
C43 C42 H42 120.2 . . ?
C38 C43 C42 120.0(7) . . ?
C38 C43 H43 120.0 . . ?
C42 C43 H43 120.0 . . ?
O4' V1' O8' 93.32(14) . . ?
O4' V1' O1' 77.67(12) . . ?
O8' V1' O1' 99.31(14) . . ?
O4' V1' N1' 87.66(14) . . ?
O8' V1' N1' 167.02(15) . . ?
O1' V1' N1' 93.55(15) . . ?
O4' V1' N2' 98.11(14) . . ?
O8' V1' N2' 90.64(15) . . ?
O1' V1' N2' 169.36(15) . . ?
N1' V1' N2' 76.41(15) . . ?
O4' V1' Cl1' 170.80(10) . . ?
O8' V1' Cl1' 91.94(10) . . ?
O1' V1' Cl1' 94.03(9) . . ?
N1' V1' Cl1' 88.92(11) . . ?
N2' V1' Cl1' 89.37(11) . . ?
O4' V1' V3' 39.65(9) . . ?
O8' V1' V3' 95.79(10) . . ?
O1' V1' V3' 38.14(8) . . ?
N1' V1' V3' 93.22(11) . . ?
N2' V1' V3' 137.45(11) . . ?
Cl1' V1' V3' 132.17(5) . . ?
O2' V2' O7' 86.92(15) . 2_766 ?
O2' V2' O5' 77.17(13) . . ?
O7' V2' O5' 91.20(13) 2_766 . ?
O2' V2' O10' 169.95(14) . . ?
O7' V2' O10' 86.87(13) 2_766 . ?
O5' V2' O10' 95.08(14) . . ?
O2' V2' O11' 95.29(14) . . ?
O7' V2' O11' 89.94(13) 2_766 . ?
O5' V2' O11' 172.30(13) . . ?
O10' V2' O11' 92.59(14) . . ?
O2' V2' Cl2' 96.05(12) . . ?
O7' V2' Cl2' 176.24(10) 2_766 . ?
O5' V2' Cl2' 91.71(10) . . ?
O10' V2' Cl2' 90.51(10) . . ?
O11' V2' Cl2' 87.49(10) . . ?
O2' V2' V3' 40.04(10) . . ?
O7' V2' V3' 78.27(9) 2_766 . ?
O5' V2' V3' 39.54(9) . . ?
O10' V2' V3' 130.62(11) . . ?
O11' V2' V3' 133.58(10) . . ?
Cl2' V2' V3' 105.49(5) . . ?
O1' V3' O5' 127.78(14) . . ?
O1' V3' O2' 87.44(14) . . ?
O5' V3' O2' 76.77(13) . . ?
O1' V3' O3' 87.78(14) . . ?
O5' V3' O3' 138.51(15) . . ?
O2' V3' O3' 85.53(15) . . ?
O1' V3' O6' 139.17(14) . . ?
O5' V3' O6' 87.14(13) . . ?
O2' V3' O6' 125.02(15) . . ?
O3' V3' O6' 72.79(12) . . ?
O1' V3' O4' 75.96(12) . . ?
O5' V3' O4' 89.05(13) . . ?
O2' V3' O4' 144.73(15) . . ?
O3' V3' O4' 123.86(14) . . ?
O6' V3' O4' 85.51(13) . . ?
O1' V3' V2' 119.27(10) . . ?
O5' V3' V2' 40.31(9) . . ?
O2' V3' V2' 38.85(9) . . ?
O3' V3' V2' 107.52(11) . . ?
O6' V3' V2' 100.96(10) . . ?
O4' V3' V2' 127.47(9) . . ?
O1' V3' V4' 106.88(11) . . ?
O5' V3' V4' 124.61(9) . . ?
O2' V3' V4' 117.96(12) . . ?
O3' V3' V4' 37.63(9) . . ?
O6' V3' V4' 39.13(9) . . ?
O4' V3' V4' 96.75(9) . . ?
V2' V3' V4' 120.90(3) . . ?
O1' V3' V1' 39.13(9) . . ?
O5' V3' V1' 113.52(9) . . ?
O2' V3' V1' 121.57(11) . . ?
O3' V3' V1' 107.76(11) . . ?
O6' V3' V1' 113.13(10) . . ?
O4' V3' V1' 36.94(8) . . ?
V2' V3' V1' 136.54(3) . . ?
V4' V3' V1' 102.55(3) . . ?
O3' V4' O7' 95.48(14) . . ?
O3' V4' O6' 75.97(13) . . ?
O7' V4' O6' 91.24(13) . . ?
O3' V4' O12' 169.06(14) . . ?
O7' V4' O12' 91.21(13) . . ?
O6' V4' O12' 95.28(13) . . ?
O3' V4' O13' 95.43(15) . . ?
O7' V4' O13' 89.16(13) . . ?
O6' V4' O13' 171.39(14) . . ?
O12' V4' O13' 93.31(14) . . ?
O3' V4' O9' 90.35(16) . . ?
O7' V4' O9' 173.07(14) . . ?
O6' V4' O9' 93.81(14) . . ?
O12' V4' O9' 83.60(15) . . ?
O13' V4' O9' 86.56(14) . . ?
O3' V4' V3' 39.92(10) . . ?
O7' V4' V3' 108.18(9) . . ?
O6' V4' V3' 40.27(9) . . ?
O12' V4' V3' 129.47(10) . . ?
O13' V4' V3' 131.79(10) . . ?
O9' V4' V3' 78.72(10) . . ?
C11' O1' V3' 122.5(3) . . ?
C11' O1' V1' 132.2(3) . . ?
V3' O1' V1' 102.73(14) . . ?
C13' O2' V2' 135.3(3) . . ?
C13' O2' V3' 122.5(3) . . ?
V2' O2' V3' 101.11(15) . . ?
C15' O3' V4' 132.9(3) . . ?
C15' O3' V3' 121.8(3) . . ?
V4' O3' V3' 102.45(14) . . ?
C17' O4' V1' 134.7(3) . . ?
C17' O4' V3' 121.4(3) . . ?
V1' O4' V3' 103.41(13) . . ?
C19' O5' V3' 122.0(3) . . ?
C19' O5' V2' 131.3(3) . . ?
V3' O5' V2' 100.16(13) . . ?
C21' O6' V4' 129.8(3) . . ?
C21' O6' V3' 121.6(3) . . ?
V4' O6' V3' 100.60(13) . . ?
V4' O7' V2' 127.23(16) . 2_766 ?
C23' O8' V1' 140.6(3) . . ?
C23' O9' V4' 173.3(4) . . ?
C30' O10' V2' 135.7(3) . . ?
C37' O11' V2' 135.5(3) . . ?
C37' O12' V4' 135.0(3) 2_766 . ?
C30' O13' V4' 134.3(3) 2_766 . ?
C5' N1' C1' 118.7(4) . . ?
C5' N1' V1' 124.7(3) . . ?
C1' N1' V1' 116.5(3) . . ?
C10' N2' C6' 118.9(4) . . ?
C10' N2' V1' 124.9(4) . . ?
C6' N2' V1' 115.7(3) . . ?
N1' C1' C2' 121.4(5) . . ?
N1' C1' C6' 115.3(4) . . ?
C2' C1' C6' 123.3(5) . . ?
C3' C2' C1' 119.4(5) . . ?
C3' C2' H2' 120.3 . . ?
C1' C2' H2' 120.3 . . ?
C2' C3' C4' 119.1(5) . . ?
C2' C3' H3' 120.5 . . ?
C4' C3' H3' 120.5 . . ?
C3' C4' C5' 119.4(5) . . ?
C3' C4' H4' 120.3 . . ?
C5' C4' H4' 120.3 . . ?
N1' C5' C4' 122.0(5) . . ?
N1' C5' H5' 119.0 . . ?
C4' C5' H5' 119.0 . . ?
N2' C6' C7' 120.5(5) . . ?
N2' C6' C1' 115.6(4) . . ?
C7' C6' C1' 123.9(5) . . ?
C8' C7' C6' 119.9(6) . . ?
C8' C7' H7' 120.0 . . ?
C6' C7' H7' 120.0 . . ?
C7' C8' C9' 119.0(5) . . ?
C7' C8' H8' 120.5 . . ?
C9' C8' H8' 120.5 . . ?
C10' C9' C8' 118.9(6) . . ?
C10' C9' H9' 120.5 . . ?
C8' C9' H9' 120.5 . . ?
N2' C10' C9' 122.7(6) . . ?
N2' C10' H10' 118.6 . . ?
C9' C10' H10' 118.6 . . ?
O1' C11' C16' 110.8(4) . . ?
O1' C11' C12' 109.7(4) . . ?
C16' C11' C12' 110.8(4) . . ?
O1' C11' H11' 108.5 . . ?
C16' C11' H11' 108.5 . . ?
C12' C11' H11' 108.5 . . ?
C11' C12' C13' 111.6(4) . . ?
C11' C12' H12C 109.3 . . ?
C13' C12' H12C 109.3 . . ?
C11' C12' H12D 109.3 . . ?
C13' C12' H12D 109.3 . . ?
H12C C12' H12D 108.0 . . ?
O2' C13' C14' 110.2(4) . . ?
O2' C13' C12' 108.6(4) . . ?
C14' C13' C12' 110.7(4) . . ?
O2' C13' H13' 109.1 . . ?
C14' C13' H13' 109.1 . . ?
C12' C13' H13' 109.1 . . ?
C13' C14' C15' 112.4(4) . . ?
C13' C14' H14C 109.1 . . ?
C15' C14' H14C 109.1 . . ?
C13' C14' H14D 109.1 . . ?
C15' C14' H14D 109.1 . . ?
H14C C14' H14D 107.8 . . ?
O3' C15' C16' 110.2(4) . . ?
O3' C15' C14' 108.6(4) . . ?
C16' C15' C14' 111.8(4) . . ?
O3' C15' H15' 108.7 . . ?
C16' C15' H15' 108.7 . . ?
C14' C15' H15' 108.7 . . ?
C11' C16' C15' 112.8(4) . . ?
C11' C16' H16C 109.0 . . ?
C15' C16' H16C 109.0 . . ?
C11' C16' H16D 109.0 . . ?
C15' C16' H16D 109.0 . . ?
H16C C16' H16D 107.8 . . ?
O4' C17' C18' 109.7(4) . . ?
O4' C17' C22' 108.7(4) . . ?
C18' C17' C22' 111.0(4) . . ?
O4' C17' H17' 109.2 . . ?
C18' C17' H17' 109.2 . . ?
C22' C17' H17' 109.2 . . ?
C17' C18' C19' 113.4(4) . . ?
C17' C18' H18C 108.9 . . ?
C19' C18' H18C 108.9 . . ?
C17' C18' H18D 108.9 . . ?
C19' C18' H18D 108.9 . . ?
H18C C18' H18D 107.7 . . ?
O5' C19' C18' 109.1(4) . . ?
O5' C19' C20' 110.6(4) . . ?
C18' C19' C20' 110.9(4) . . ?
O5' C19' H19' 108.7 . . ?
C18' C19' H19' 108.7 . . ?
C20' C19' H19' 108.7 . . ?
C21' C20' C19' 111.9(4) . . ?
C21' C20' H20C 109.2 . . ?
C19' C20' H20C 109.2 . . ?
C21' C20' H20D 109.2 . . ?
C19' C20' H20D 109.2 . . ?
H20C C20' H20D 107.9 . . ?
O6' C21' C20' 109.4(4) . . ?
O6' C21' C22' 111.0(4) . . ?
C20' C21' C22' 111.3(4) . . ?
O6' C21' H21' 108.3 . . ?
C20' C21' H21' 108.3 . . ?
C22' C21' H21' 108.3 . . ?
C21' C22' C17' 112.3(4) . . ?
C21' C22' H22C 109.1 . . ?
C17' C22' H22C 109.1 . . ?
C21' C22' H22D 109.1 . . ?
C17' C22' H22D 109.1 . . ?
H22C C22' H22D 107.9 . . ?
O9' C23' O8' 124.0(4) . . ?
O9' C23' C24' 120.1(5) . . ?
O8' C23' C24' 115.9(4) . . ?
C29' C24' C25' 120.1(5) . . ?
C29' C24' C23' 119.9(5) . . ?
C25' C24' C23' 119.9(5) . . ?
C24' C25' C26' 120.2(6) . . ?
C24' C25' H25' 119.9 . . ?
C26' C25' H25' 119.9 . . ?
C27' C26' C25' 119.2(7) . . ?
C27' C26' H26' 120.4 . . ?
C25' C26' H26' 120.4 . . ?
C26' C27' C28' 121.3(7) . . ?
C26' C27' H27' 119.4 . . ?
C28' C27' H27' 119.4 . . ?
C27' C28' C29' 119.8(7) . . ?
C27' C28' H28' 120.1 . . ?
C29' C28' H28' 120.1 . . ?
C24' C29' C28' 119.4(7) . . ?
C24' C29' H29' 120.3 . . ?
C28' C29' H29' 120.3 . . ?
O13' C30' O10' 126.4(4) 2_766 . ?
O13' C30' C31W 114.9(4) 2_766 . ?
O10' C30' C31W 118.7(4) . . ?
O13' C30' C31V 120.3(4) 2_766 . ?
O10' C30' C31V 113.2(4) . . ?
C31W C30' C31V 7.5 . . ?
C32V C31V C36V 120.0 . . ?
C32V C31V C30' 118.6(3) . . ?
C36V C31V C30' 121.3(3) . . ?
C31V C32V C33V 120.0 . . ?
C31V C32V H32V 120.0 . . ?
C33V C32V H32V 120.0 . . ?
C32V C33V C34V 120.0 . . ?
C32V C33V H33V 120.0 . . ?
C34V C33V H33V 120.0 . . ?
C33V C34V C35V 120.0 . . ?
C33V C34V H34V 120.0 . . ?
C35V C34V H34V 120.0 . . ?
C36V C35V C34V 120.0 . . ?
C36V C35V H35V 120.0 . . ?
C34V C35V H35V 120.0 . . ?
C35V C36V C31V 120.0 . . ?
C35V C36V H36V 120.0 . . ?
C31V C36V H36V 120.0 . . ?
C36W C31W C32W 120.0 . . ?
C36W C31W C30' 118.1(3) . . ?
C32W C31W C30' 121.9(3) . . ?
C33W C32W C31W 120.0 . . ?
C33W C32W H32W 120.0 . . ?
C31W C32W H32W 120.0 . . ?
C34W C33W C32W 120.0 . . ?
C34W C33W H33W 120.0 . . ?
C32W C33W H33W 120.0 . . ?
C33W C34W C35W 120.0 . . ?
C33W C34W H34W 120.0 . . ?
C35W C34W H34W 120.0 . . ?
C36W C35W C34W 120.0 . . ?
C36W C35W H35W 120.0 . . ?
C34W C35W H35W 120.0 . . ?
C35W C36W C31W 120.0 . . ?
C35W C36W H36W 120.0 . . ?
C31W C36W H36W 120.0 . . ?
O12' C37' O11' 125.9(5) 2_766 . ?
O12' C37' C38' 115.7(5) 2_766 . ?
O11' C37' C38' 118.4(5) . . ?
C43' C38' C39' 118.2(5) . . ?
C43' C38' C37' 120.7(6) . . ?
C39' C38' C37' 121.0(5) . . ?
C38' C39' C40' 121.7(6) . . ?
C38' C39' H39' 119.1 . . ?
C40' C39' H39' 119.1 . . ?
C41' C40' C39' 121.1(7) . . ?
C41' C40' H40' 119.4 . . ?
C39' C40' H40' 119.4 . . ?
C40' C41' C42' 119.2(6) . . ?
C40' C41' H41' 120.4 . . ?
C42' C41' H41' 120.4 . . ?
C41' C42' C43' 119.8(7) . . ?
C41' C42' H42' 120.1 . . ?
C43' C42' H42' 120.1 . . ?
C38' C43' C42' 120.0(7) . . ?
C38' C43' H43' 120.0 . . ?
C42' C43' H43' 120.0 . . ?
N3 C44 C45 162.2(16) . . ?
C44 C45 H45A 109.5 . . ?
C44 C45 H45B 109.5 . . ?
H45A C45 H45B 109.5 . . ?
C44 C45 H45C 109.5 . . ?
H45A C45 H45C 109.5 . . ?
H45B C45 H45C 109.5 . . ?
N4 C46 C47 175.7(13) . . ?
C46 C47 H47A 109.5 . . ?
C46 C47 H47B 109.5 . . ?
H47A C47 H47B 109.5 . . ?
C46 C47 H47C 109.5 . . ?
H47A C47 H47C 109.5 . . ?
H47B C47 H47C 109.5 . . ?
N5X C48X C49X 170(3) . . ?
C48X C49X H49A 109.5 . . ?
C48X C49X H49B 109.5 . . ?
H49A C49X H49B 109.5 . . ?
C48X C49X H49C 109.5 . . ?
H49A C49X H49C 109.5 . . ?
H49B C49X H49C 109.5 . . ?
N5Y C48Y C49Y 172(5) . . ?
C48Y C49Y H49D 109.5 . . ?
C48Y C49Y H49E 109.5 . . ?
H49D C49Y H49E 109.5 . . ?
C48Y C49Y H49F 109.5 . . ?
H49D C49Y H49F 109.5 . . ?
H49E C49Y H49F 109.5 . . ?
N5Z C48Z C49Z 172.9(18) . . ?
C48Z C49Z H49G 109.5 . . ?
C48Z C49Z H49H 109.5 . . ?
H49G C49Z H49H 109.5 . . ?
C48Z C49Z H49I 109.5 . . ?
H49G C49Z H49I 109.5 . . ?
H49H C49Z H49I 109.5 . . ?

loop_
_geom_bond_atom_site_label_1
_geom_bond_atom_site_label_2
_geom_bond_distance
_geom_bond_site_symmetry_2
_geom_bond_publ_flag
V1 O4 1.896(3) . ?
V1 O1 2.000(3) . ?
V1 O8 2.016(4) . ?
V1 N2 2.115(4) . ?
V1 N1 2.116(4) . ?
V1 Cl1 2.3126(14) . ?
V1 V3 3.0983(11) . ?
V2 O2 1.970(3) . ?
V2 O5 1.979(3) . ?
V2 O7 2.002(3) 2_677 ?
V2 O10 2.011(4) . ?
V2 O11 2.023(3) . ?
V2 Cl2 2.3485(15) . ?
V2 V3 3.0495(11) . ?
V3 O1 1.965(3) . ?
V3 O2 1.969(3) . ?
V3 O5 1.970(3) . ?
V3 O6 1.987(3) . ?
V3 O3 2.044(3) . ?
V3 O4 2.054(3) . ?
V3 V4 3.0775(12) . ?
V4 O3 1.910(3) . ?
V4 O7 1.917(3) . ?
V4 O12 2.018(3) . ?
V4 O6 2.019(3) . ?
V4 O9 2.036(3) . ?
V4 O13 2.052(4) . ?
O1 C11 1.443(5) . ?
O2 C13 1.435(5) . ?
O3 C15 1.425(6) . ?
O4 C17 1.439(6) . ?
O5 C19 1.440(6) . ?
O6 C21 1.427(6) . ?
O7 V2 2.002(3) 2_677 ?
O8 C23 1.268(6) . ?
O9 C23 1.230(6) . ?
O10 C37 1.245(6) 2_677 ?
O11 C30 1.246(6) . ?
O12 C30 1.262(6) 2_677 ?
O13 C37 1.278(6) . ?
N1 C5 1.333(7) . ?
N1 C1 1.340(7) . ?
N2 C6 1.340(7) . ?
N2 C10 1.342(7) . ?
C1 C2 1.354(9) . ?
C1 C6 1.456(8) . ?
C2 C3 1.374(11) . ?
C2 H2 0.9300 . ?
C3 C4 1.372(10) . ?
C3 H3 0.9300 . ?
C4 C5 1.393(9) . ?
C4 H4 0.9300 . ?
C5 H5 0.9300 . ?
C6 C7 1.373(8) . ?
C7 C8 1.364(10) . ?
C7 H7 0.9300 . ?
C8 C9 1.367(11) . ?
C8 H8 0.9300 . ?
C9 C10 1.377(8) . ?
C9 H9 0.9300 . ?
C10 H10 0.9300 . ?
C11 C16 1.509(7) . ?
C11 C12 1.541(7) . ?
C11 H11 0.9800 . ?
C12 C13 1.504(7) . ?
C12 H12A 0.9700 . ?
C12 H12B 0.9700 . ?
C13 C14 1.531(7) . ?
C13 H13 0.9800 . ?
C14 C15 1.525(7) . ?
C14 H14A 0.9700 . ?
C14 H14B 0.9700 . ?
C15 C16 1.506(7) . ?
C15 H15 0.9800 . ?
C16 H16A 0.9700 . ?
C16 H16B 0.9700 . ?
C17 C18 1.510(7) . ?
C17 C22 1.519(7) . ?
C17 H17 0.9800 . ?
C18 C19 1.508(7) . ?
C18 H18A 0.9700 . ?
C18 H18B 0.9700 . ?
C19 C20 1.520(7) . ?
C19 H19 0.9800 . ?
C20 C21 1.508(7) . ?
C20 H20A 0.9700 . ?
C20 H20B 0.9700 . ?
C21 C22 1.521(7) . ?
C21 H21 0.9800 . ?
C22 H22A 0.9700 . ?
C22 H22B 0.9700 . ?
C23 C24 1.497(7) . ?
C24 C25 1.384(8) . ?
C24 C29 1.385(8) . ?
C25 C26 1.367(9) . ?
C25 H25 0.9300 . ?
C26 C27 1.372(11) . ?
C26 H26 0.9300 . ?
C27 C28 1.366(11) . ?
C27 H27 0.9300 . ?
C28 C29 1.373(9) . ?
C28 H28 0.9300 . ?
C29 H29 0.9300 . ?
C30 O12 1.262(6) 2_677 ?
C30 C31 1.498(7) . ?
C31 C36 1.375(7) . ?
C31 C32 1.389(7) . ?
C32 C33 1.363(8) . ?
C32 H32 0.9300 . ?
C33 C34 1.368(9) . ?
C33 H33 0.9300 . ?
C34 C35 1.384(8) . ?
C34 H34 0.9300 . ?
C35 C36 1.370(8) . ?
C35 H35 0.9300 . ?
C36 H36 0.9300 . ?
C37 O10 1.245(6) 2_677 ?
C37 C38 1.514(8) . ?
C38 C43 1.377(9) . ?
C38 C39 1.393(8) . ?
C39 C40 1.403(9) . ?
C39 H39 0.9300 . ?
C40 C41 1.395(10) . ?
C40 H40 0.9300 . ?
C41 C42 1.385(10) . ?
C41 H41 0.9300 . ?
C42 C43 1.397(9) . ?
C42 H42 0.9300 . ?
C43 H43 0.9300 . ?
V1' O4' 1.904(3) . ?
V1' O8' 1.980(3) . ?
V1' O1' 1.994(3) . ?
V1' N1' 2.110(4) . ?
V1' N2' 2.124(4) . ?
V1' Cl1' 2.3313(14) . ?
V1' V3' 3.0821(11) . ?
V2' O2' 1.944(3) . ?
V2' O7' 1.988(3) 2_766 ?
V2' O5' 1.999(3) . ?
V2' O10' 2.020(3) . ?
V2' O11' 2.045(4) . ?
V2' Cl2' 2.3528(15) . ?
V2' V3' 3.0415(11) . ?
V3' O1' 1.951(3) . ?
V3' O5' 1.967(3) . ?
V3' O2' 1.994(3) . ?
V3' O3' 2.016(3) . ?
V3' O6' 2.018(3) . ?
V3' O4' 2.022(3) . ?
V3' V4' 3.0682(11) . ?
V4' O3' 1.919(3) . ?
V4' O7' 1.921(3) . ?
V4' O6' 1.970(3) . ?
V4' O12' 2.000(3) . ?
V4' O13' 2.033(3) . ?
V4' O9' 2.038(4) . ?
O1' C11' 1.426(5) . ?
O2' C13' 1.432(6) . ?
O3' C15' 1.419(5) . ?
O4' C17' 1.439(5) . ?
O5' C19' 1.432(5) . ?
O6' C21' 1.438(5) . ?
O7' V2' 1.988(3) 2_766 ?
O8' C23' 1.258(6) . ?
O9' C23' 1.233(6) . ?
O10' C30' 1.257(6) . ?
O11' C37' 1.247(6) . ?
O12' C37' 1.244(6) 2_766 ?
O13' C30' 1.241(6) 2_766 ?
N1' C5' 1.343(6) . ?
N1' C1' 1.353(6) . ?
N2' C10' 1.324(6) . ?
N2' C6' 1.352(6) . ?
C1' C2' 1.387(7) . ?
C1' C6' 1.452(7) . ?
C2' C3' 1.373(7) . ?
C2' H2' 0.9300 . ?
C3' C4' 1.378(8) . ?
C3' H3' 0.9300 . ?
C4' C5' 1.379(7) . ?
C4' H4' 0.9300 . ?
C5' H5' 0.9300 . ?
C6' C7' 1.383(7) . ?
C7' C8' 1.355(8) . ?
C7' H7' 0.9300 . ?
C8' C9' 1.380(9) . ?
C8' H8' 0.9300 . ?
C9' C10' 1.361(8) . ?
C9' H9' 0.9300 . ?
C10' H10' 0.9300 . ?
C11' C16' 1.499(7) . ?
C11' C12' 1.520(7) . ?
C11' H11' 0.9800 . ?
C12' C13' 1.542(7) . ?
C12' H12C 0.9700 . ?
C12' H12D 0.9700 . ?
C13' C14' 1.502(8) . ?
C13' H13' 0.9800 . ?
C14' C15' 1.513(8) . ?
C14' H14C 0.9700 . ?
C14' H14D 0.9700 . ?
C15' C16' 1.499(7) . ?
C15' H15' 0.9800 . ?
C16' H16C 0.9700 . ?
C16' H16D 0.9700 . ?
C17' C18' 1.515(7) . ?
C17' C22' 1.527(7) . ?
C17' H17' 0.9800 . ?
C18' C19' 1.517(7) . ?
C18' H18C 0.9700 . ?
C18' H18D 0.9700 . ?
C19' C20' 1.530(7) . ?
C19' H19' 0.9800 . ?
C20' C21' 1.504(7) . ?
C20' H20C 0.9700 . ?
C20' H20D 0.9700 . ?
C21' C22' 1.506(7) . ?
C21' H21' 0.9800 . ?
C22' H22C 0.9700 . ?
C22' H22D 0.9700 . ?
C23' C24' 1.507(7) . ?
C24' C29' 1.365(8) . ?
C24' C25' 1.384(8) . ?
C25' C26' 1.393(8) . ?
C25' H25' 0.9300 . ?
C26' C27' 1.356(11) . ?
C26' H26' 0.9300 . ?
C27' C28' 1.370(11) . ?
C27' H27' 0.9300 . ?
C28' C29' 1.400(9) . ?
C28' H28' 0.9300 . ?
C29' H29' 0.9300 . ?
C30' O13' 1.241(6) 2_766 ?
C30' C31W 1.458(5) . ?
C30' C31V 1.530(5) . ?
C31V C32V 1.3900 . ?
C31V C36V 1.3900 . ?
C32V C33V 1.3900 . ?
C32V H32V 0.9300 . ?
C33V C34V 1.3900 . ?
C33V H33V 0.9300 . ?
C34V C35V 1.3900 . ?
C34V H34V 0.9300 . ?
C35V C36V 1.3900 . ?
C35V H35V 0.9300 . ?
C36V H36V 0.9300 . ?
C31W C36W 1.3900 . ?
C31W C32W 1.3901 . ?
C32W C33W 1.3900 . ?
C32W H32W 0.9300 . ?
C33W C34W 1.3900 . ?
C33W H33W 0.9300 . ?
C34W C35W 1.3900 . ?
C34W H34W 0.9300 . ?
C35W C36W 1.3899 . ?
C35W H35W 0.9300 . ?
C36W H36W 0.9300 . ?
C37' O12' 1.244(6) 2_766 ?
C37' C38' 1.500(7) . ?
C38' C43' 1.353(8) . ?
C38' C39' 1.358(8) . ?
C39' C40' 1.372(8) . ?
C39' H39' 0.9300 . ?
C40' C41' 1.316(10) . ?
C40' H40' 0.9300 . ?
C41' C42' 1.378(11) . ?
C41' H41' 0.9300 . ?
C42' C43' 1.405(9) . ?
C42' H42' 0.9300 . ?
C43' H43' 0.9300 . ?
N3 C44 1.132(8) . ?
C44 C45 1.528(8) . ?
C45 H45A 0.9600 . ?
C45 H45B 0.9600 . ?
C45 H45C 0.9600 . ?
N4 C46 1.116(13) . ?
C46 C47 1.360(14) . ?
C47 H47A 0.9600 . ?
C47 H47B 0.9600 . ?
C47 H47C 0.9600 . ?
N5X C48X 1.162(9) . ?
C48X C49X 1.546(9) . ?
C49X H49A 0.9600 . ?
C49X H49B 0.9600 . ?
C49X H49C 0.9600 . ?
N5Y C48Y 1.162(9) . ?
C48Y C49Y 1.542(9) . ?
C49Y H49D 0.9600 . ?
C49Y H49E 0.9600 . ?
C49Y H49F 0.9600 . ?
N5Z C48Z 1.163(8) . ?
C48Z C49Z 1.532(8) . ?
C49Z H49G 0.9600 . ?
C49Z H49H 0.9600 . ?
C49Z H49I 0.9600 . ?

loop_
_geom_torsion_atom_site_label_1
_geom_torsion_atom_site_label_2
_geom_torsion_atom_site_label_3
_geom_torsion_atom_site_label_4
_geom_torsion
_geom_torsion_site_symmetry_1
_geom_torsion_site_symmetry_2
_geom_torsion_site_symmetry_3
_geom_torsion_site_symmetry_4
_geom_torsion_publ_flag
O2 V2 V3 O1 -50.58(19) . . . . ?
O5 V2 V3 O1 109.41(18) . . . . ?
O7 V2 V3 O1 -144.89(15) 2_677 . . . ?
O10 V2 V3 O1 140.31(18) . . . . ?
O11 V2 V3 O1 -66.27(17) . . . . ?
Cl2 V2 V3 O1 33.18(12) . . . . ?
O5 V2 V3 O2 160.0(2) . . . . ?
O7 V2 V3 O2 -94.31(18) 2_677 . . . ?
O10 V2 V3 O2 -169.1(2) . . . . ?
O11 V2 V3 O2 -15.7(2) . . . . ?
Cl2 V2 V3 O2 83.77(16) . . . . ?
O2 V2 V3 O5 -160.0(2) . . . . ?
O7 V2 V3 O5 105.70(18) 2_677 . . . ?
O10 V2 V3 O5 30.9(2) . . . . ?
O11 V2 V3 O5 -175.7(2) . . . . ?
Cl2 V2 V3 O5 -76.23(15) . . . . ?
O2 V2 V3 O6 126.21(19) . . . . ?
O5 V2 V3 O6 -73.80(18) . . . . ?
O7 V2 V3 O6 31.89(14) 2_677 . . . ?
O10 V2 V3 O6 -42.90(18) . . . . ?
O11 V2 V3 O6 110.52(16) . . . . ?
Cl2 V2 V3 O6 -150.03(11) . . . . ?
O2 V2 V3 O3 48.32(18) . . . . ?
O5 V2 V3 O3 -151.69(18) . . . . ?
O7 V2 V3 O3 -46.00(14) 2_677 . . . ?
O10 V2 V3 O3 -120.79(17) . . . . ?
O11 V2 V3 O3 32.63(17) . . . . ?
Cl2 V2 V3 O3 132.08(11) . . . . ?
O2 V2 V3 O4 -141.68(19) . . . . ?
O5 V2 V3 O4 18.31(18) . . . . ?
O7 V2 V3 O4 124.00(15) 2_677 . . . ?
O10 V2 V3 O4 49.21(19) . . . . ?
O11 V2 V3 O4 -157.37(17) . . . . ?
Cl2 V2 V3 O4 -57.92(13) . . . . ?
O2 V2 V3 V4 89.96(16) . . . . ?
O5 V2 V3 V4 -110.05(15) . . . . ?
O7 V2 V3 V4 -4.36(10) 2_677 . . . ?
O10 V2 V3 V4 -79.15(15) . . . . ?
O11 V2 V3 V4 74.27(13) . . . . ?
Cl2 V2 V3 V4 173.72(5) . . . . ?
O2 V2 V3 V1 -93.60(16) . . . . ?
O5 V2 V3 V1 66.39(15) . . . . ?
O7 V2 V3 V1 172.09(10) 2_677 . . . ?
O10 V2 V3 V1 97.29(15) . . . . ?
O11 V2 V3 V1 -109.29(13) . . . . ?
Cl2 V2 V3 V1 -9.83(7) . . . . ?
O4 V1 V3 O1 -172.9(2) . . . . ?
O8 V1 V3 O1 96.75(19) . . . . ?
N2 V1 V3 O1 -164.2(3) . . . . ?
N1 V1 V3 O1 -91.3(2) . . . . ?
Cl1 V1 V3 O1 -1.28(16) . . . . ?
O4 V1 V3 O2 -146.2(2) . . . . ?
O1 V1 V3 O2 26.6(2) . . . . ?
O8 V1 V3 O2 123.39(16) . . . . ?
N2 V1 V3 O2 -137.6(2) . . . . ?
N1 V1 V3 O2 -64.65(17) . . . . ?
Cl1 V1 V3 O2 25.35(14) . . . . ?
O4 V1 V3 O5 -57.43(18) . . . . ?
O1 V1 V3 O5 115.43(19) . . . . ?
O8 V1 V3 O5 -147.83(14) . . . . ?
N2 V1 V3 O5 -48.8(2) . . . . ?
N1 V1 V3 O5 24.14(16) . . . . ?
Cl1 V1 V3 O5 114.14(12) . . . . ?
O4 V1 V3 O6 40.67(19) . . . . ?
O1 V1 V3 O6 -146.47(19) . . . . ?
O8 V1 V3 O6 -49.73(15) . . . . ?
N2 V1 V3 O6 49.3(2) . . . . ?
N1 V1 V3 O6 122.24(16) . . . . ?
Cl1 V1 V3 O6 -147.76(12) . . . . ?
O4 V1 V3 O3 119.19(18) . . . . ?
O1 V1 V3 O3 -67.96(18) . . . . ?
O8 V1 V3 O3 28.79(14) . . . . ?
N2 V1 V3 O3 127.8(2) . . . . ?
N1 V1 V3 O3 -159.25(15) . . . . ?
Cl1 V1 V3 O3 -69.24(11) . . . . ?
O1 V1 V3 O4 172.9(2) . . . . ?
O8 V1 V3 O4 -90.40(18) . . . . ?
N2 V1 V3 O4 8.7(2) . . . . ?
N1 V1 V3 O4 81.6(2) . . . . ?
Cl1 V1 V3 O4 171.57(17) . . . . ?
O4 V1 V3 V2 -96.05(16) . . . . ?
O1 V1 V3 V2 76.81(16) . . . . ?
O8 V1 V3 V2 173.56(10) . . . . ?
N2 V1 V3 V2 -87.4(2) . . . . ?
N1 V1 V3 V2 -14.48(13) . . . . ?
Cl1 V1 V3 V2 75.53(8) . . . . ?
O4 V1 V3 V4 80.96(16) . . . . ?
O1 V1 V3 V4 -106.19(16) . . . . ?
O8 V1 V3 V4 -9.44(10) . . . . ?
N2 V1 V3 V4 89.6(2) . . . . ?
N1 V1 V3 V4 162.53(12) . . . . ?
Cl1 V1 V3 V4 -107.47(6) . . . . ?
O1 V3 V4 O3 56.93(19) . . . . ?
O2 V3 V4 O3 -41.20(19) . . . . ?
O5 V3 V4 O3 -135.3(2) . . . . ?
O6 V3 V4 O3 -149.9(2) . . . . ?
O4 V3 V4 O3 132.82(18) . . . . ?
V2 V3 V4 O3 -85.91(16) . . . . ?
V1 V3 V4 O3 96.68(16) . . . . ?
O1 V3 V4 O7 142.02(14) . . . . ?
O2 V3 V4 O7 43.90(15) . . . . ?
O5 V3 V4 O7 -50.16(17) . . . . ?
O6 V3 V4 O7 -64.79(17) . . . . ?
O3 V3 V4 O7 85.10(19) . . . . ?
O4 V3 V4 O7 -142.08(14) . . . . ?
V2 V3 V4 O7 -0.82(11) . . . . ?
V1 V3 V4 O7 -178.22(11) . . . . ?
O1 V3 V4 O12 -116.13(16) . . . . ?
O2 V3 V4 O12 145.74(16) . . . . ?
O5 V3 V4 O12 51.69(18) . . . . ?
O6 V3 V4 O12 37.06(18) . . . . ?
O3 V3 V4 O12 -173.1(2) . . . . ?
O4 V3 V4 O12 -40.23(16) . . . . ?
V2 V3 V4 O12 101.03(13) . . . . ?
V1 V3 V4 O12 -76.37(13) . . . . ?
O1 V3 V4 O6 -153.18(17) . . . . ?
O2 V3 V4 O6 108.69(18) . . . . ?
O5 V3 V4 O6 14.63(19) . . . . ?
O3 V3 V4 O6 149.9(2) . . . . ?
O4 V3 V4 O6 -77.29(17) . . . . ?
V2 V3 V4 O6 63.97(14) . . . . ?
V1 V3 V4 O6 -113.43(14) . . . . ?
O1 V3 V4 O9 -42.33(15) . . . . ?
O2 V3 V4 O9 -140.46(15) . . . . ?
O5 V3 V4 O9 125.48(17) . . . . ?
O6 V3 V4 O9 110.85(18) . . . . ?
O3 V3 V4 O9 -99.26(19) . . . . ?
O4 V3 V4 O9 33.56(14) . . . . ?
V2 V3 V4 O9 174.83(11) . . . . ?
V1 V3 V4 O9 -2.57(11) . . . . ?
O1 V3 V4 O13 37.15(18) . . . . ?
O2 V3 V4 O13 -60.97(19) . . . . ?
O5 V3 V4 O13 -155.03(19) . . . . ?
O6 V3 V4 O13 -169.7(2) . . . . ?
O3 V3 V4 O13 -19.8(2) . . . . ?
O4 V3 V4 O13 113.05(18) . . . . ?
V2 V3 V4 O13 -105.69(15) . . . . ?
V1 V3 V4 O13 76.91(15) . . . . ?
O2 V3 O1 C11 42.0(3) . . . . ?
O5 V3 O1 C11 116.3(3) . . . . ?
O6 V3 O1 C11 -103.5(4) . . . . ?
O3 V3 O1 C11 -44.4(3) . . . . ?
O4 V3 O1 C11 -164.0(3) . . . . ?
V2 V3 O1 C11 71.3(3) . . . . ?
V4 V3 O1 C11 -75.0(3) . . . . ?
V1 V3 O1 C11 -159.6(4) . . . . ?
O2 V3 O1 V1 -158.34(16) . . . . ?
O5 V3 O1 V1 -84.02(18) . . . . ?
O6 V3 O1 V1 56.1(3) . . . . ?
O3 V3 O1 V1 115.28(15) . . . . ?
O4 V3 O1 V1 -4.39(14) . . . . ?
V2 V3 O1 V1 -129.05(10) . . . . ?
V4 V3 O1 V1 84.67(13) . . . . ?
O4 V1 O1 C11 161.4(4) . . . . ?
O8 V1 O1 C11 68.3(4) . . . . ?
N2 V1 O1 C11 -135.6(7) . . . . ?
N1 V1 O1 C11 -112.6(4) . . . . ?
Cl1 V1 O1 C11 -24.3(4) . . . . ?
V3 V1 O1 C11 156.7(5) . . . . ?
O4 V1 O1 V3 4.70(15) . . . . ?
O8 V1 O1 V3 -88.40(16) . . . . ?
N2 V1 O1 V3 67.7(8) . . . . ?
N1 V1 O1 V3 90.76(17) . . . . ?
Cl1 V1 O1 V3 179.04(12) . . . . ?
O1 V3 O2 C13 -41.2(3) . . . . ?
O5 V3 O2 C13 -164.4(3) . . . . ?
O6 V3 O2 C13 115.0(3) . . . . ?
O3 V3 O2 C13 45.7(3) . . . . ?
O4 V3 O2 C13 -98.8(4) . . . . ?
V2 V3 O2 C13 -177.3(4) . . . . ?
V4 V3 O2 C13 69.3(3) . . . . ?
V1 V3 O2 C13 -57.6(4) . . . . ?
O1 V3 O2 V2 136.02(16) . . . . ?
O5 V3 O2 V2 12.90(14) . . . . ?
O6 V3 O2 V2 -67.8(2) . . . . ?
O3 V3 O2 V2 -137.02(15) . . . . ?
O4 V3 O2 V2 78.5(3) . . . . ?
V4 V3 O2 V2 -113.40(12) . . . . ?
V1 V3 O2 V2 119.62(11) . . . . ?
O5 V2 O2 C13 163.9(4) . . . . ?
O7 V2 O2 C13 -103.0(4) 2_677 . . . ?
O10 V2 O2 C13 -142.2(6) . . . . ?
O11 V2 O2 C13 -15.0(4) . . . . ?
Cl2 V2 O2 C13 73.0(4) . . . . ?
V3 V2 O2 C13 176.7(5) . . . . ?
O5 V2 O2 V3 -12.85(14) . . . . ?
O7 V2 O2 V3 80.29(15) 2_677 . . . ?
O10 V2 O2 V3 41.1(7) . . . . ?
O11 V2 O2 V3 168.31(15) . . . . ?
Cl2 V2 O2 V3 -103.76(13) . . . . ?
O7 V4 O3 C15 87.0(4) . . . . ?
O12 V4 O3 C15 -146.4(6) . . . . ?
O6 V4 O3 C15 170.9(5) . . . . ?
O9 V4 O3 C15 -93.4(4) . . . . ?
O13 V4 O3 C15 -3.7(5) . . . . ?
V3 V4 O3 C15 -170.0(5) . . . . ?
O7 V4 O3 V3 -103.08(16) . . . . ?
O12 V4 O3 V3 23.6(7) . . . . ?
O6 V4 O3 V3 -19.11(14) . . . . ?
O9 V4 O3 V3 76.57(16) . . . . ?
O13 V4 O3 V3 166.32(15) . . . . ?
O1 V3 O3 C15 44.3(3) . . . . ?
O2 V3 O3 C15 -44.6(3) . . . . ?
O5 V3 O3 C15 -105.5(4) . . . . ?
O6 V3 O3 C15 -168.5(4) . . . . ?
O4 V3 O3 C15 116.1(3) . . . . ?
V2 V3 O3 C15 -72.9(3) . . . . ?
V4 V3 O3 C15 171.8(4) . . . . ?
V1 V3 O3 C15 80.1(3) . . . . ?
O1 V3 O3 V4 -127.49(16) . . . . ?
O2 V3 O3 V4 143.56(16) . . . . ?
O5 V3 O3 V4 82.6(3) . . . . ?
O6 V3 O3 V4 19.63(14) . . . . ?
O4 V3 O3 V4 -55.75(19) . . . . ?
V2 V3 O3 V4 115.27(12) . . . . ?
V1 V3 O3 V4 -91.72(13) . . . . ?
O1 V1 O4 C17 160.2(4) . . . . ?
O8 V1 O4 C17 -101.8(4) . . . . ?
N2 V1 O4 C17 -9.3(4) . . . . ?
N1 V1 O4 C17 66.4(4) . . . . ?
Cl1 V1 O4 C17 124.7(6) . . . . ?
V3 V1 O4 C17 164.7(5) . . . . ?
O1 V1 O4 V3 -4.51(14) . . . . ?
O8 V1 O4 V3 93.55(15) . . . . ?
N2 V1 O4 V3 -173.98(17) . . . . ?
N1 V1 O4 V3 -98.30(17) . . . . ?
Cl1 V1 O4 V3 -40.0(7) . . . . ?
O1 V3 O4 C17 -162.7(4) . . . . ?
O2 V3 O4 C17 -102.1(4) . . . . ?
O5 V3 O4 C17 -39.4(3) . . . . ?
O6 V3 O4 C17 49.4(3) . . . . ?
O3 V3 O4 C17 118.8(3) . . . . ?
V2 V3 O4 C17 -50.9(4) . . . . ?
V4 V3 O4 C17 88.6(3) . . . . ?
V1 V3 O4 C17 -167.4(4) . . . . ?
O1 V3 O4 V1 4.64(14) . . . . ?
O2 V3 O4 V1 65.3(3) . . . . ?
O5 V3 O4 V1 128.01(16) . . . . ?
O6 V3 O4 V1 -143.20(16) . . . . ?
O3 V3 O4 V1 -73.83(18) . . . . ?
V2 V3 O4 V1 116.47(12) . . . . ?
V4 V3 O4 V1 -104.00(13) . . . . ?
O1 V3 O5 C19 114.8(3) . . . . ?
O2 V3 O5 C19 -164.7(3) . . . . ?
O6 V3 O5 C19 -42.3(3) . . . . ?
O3 V3 O5 C19 -101.4(4) . . . . ?
O4 V3 O5 C19 42.6(3) . . . . ?
V2 V3 O5 C19 -151.9(4) . . . . ?
V4 V3 O5 C19 -51.6(4) . . . . ?
V1 V3 O5 C19 72.7(3) . . . . ?
O1 V3 O5 V2 -93.32(17) . . . . ?
O2 V3 O5 V2 -12.83(14) . . . . ?
O6 V3 O5 V2 109.66(15) . . . . ?
O3 V3 O5 V2 50.5(3) . . . . ?
O4 V3 O5 V2 -165.51(14) . . . . ?
V4 V3 O5 V2 100.28(13) . . . . ?
V1 V3 O5 V2 -135.37(10) . . . . ?
O2 V2 O5 C19 161.1(4) . . . . ?
O7 V2 O5 C19 76.7(4) 2_677 . . . ?
O10 V2 O5 C19 -8.7(4) . . . . ?
O11 V2 O5 C19 168.1(7) . . . . ?
Cl2 V2 O5 C19 -102.3(4) . . . . ?
V3 V2 O5 C19 148.3(5) . . . . ?
O2 V2 O5 V3 12.83(14) . . . . ?
O7 V2 O5 V3 -71.52(15) 2_677 . . . ?
O10 V2 O5 V3 -156.97(14) . . . . ?
O11 V2 O5 V3 19.9(9) . . . . ?
Cl2 V2 O5 V3 109.49(12) . . . . ?
O1 V3 O6 C21 -104.5(4) . . . . ?
O2 V3 O6 C21 117.0(3) . . . . ?
O5 V3 O6 C21 42.6(3) . . . . ?
O3 V3 O6 C21 -167.3(3) . . . . ?
O4 V3 O6 C21 -46.7(3) . . . . ?
V2 V3 O6 C21 80.3(3) . . . . ?
V4 V3 O6 C21 -148.9(4) . . . . ?
V1 V3 O6 C21 -69.6(3) . . . . ?
O1 V3 O6 V4 44.5(3) . . . . ?
O2 V3 O6 V4 -94.09(17) . . . . ?
O5 V3 O6 V4 -168.51(15) . . . . ?
O3 V3 O6 V4 -18.42(13) . . . . ?
O4 V3 O6 V4 102.23(14) . . . . ?
V2 V3 O6 V4 -130.80(10) . . . . ?
V1 V3 O6 V4 79.28(13) . . . . ?
O3 V4 O6 C21 165.5(4) . . . . ?
O7 V4 O6 C21 -95.5(4) . . . . ?
O12 V4 O6 C21 -5.0(4) . . . . ?
O9 V4 O6 C21 78.4(4) . . . . ?
O13 V4 O6 C21 -153.3(9) . . . . ?
V3 V4 O6 C21 146.0(4) . . . . ?
O3 V4 O6 V3 19.56(14) . . . . ?
O7 V4 O6 V3 118.53(14) . . . . ?
O12 V4 O6 V3 -150.93(14) . . . . ?
O9 V4 O6 V3 -67.56(15) . . . . ?
O13 V4 O6 V3 60.7(10) . . . . ?
O3 V4 O7 V2 -145.1(2) . . . 2_677 ?
O12 V4 O7 V2 46.1(2) . . . 2_677 ?
O6 V4 O7 V2 138.9(2) . . . 2_677 ?
O9 V4 O7 V2 38.2(16) . . . 2_677 ?
O13 V4 O7 V2 -48.0(2) . . . 2_677 ?
V3 V4 O7 V2 174.09(18) . . . 2_677 ?
O4 V1 O8 C23 -17.4(5) . . . . ?
O1 V1 O8 C23 61.4(5) . . . . ?
N2 V1 O8 C23 -113.9(5) . . . . ?
N1 V1 O8 C23 -114.6(8) . . . . ?
Cl1 V1 O8 C23 155.5(5) . . . . ?
V3 V1 O8 C23 22.9(5) . . . . ?
O3 V4 O9 C23 37.9(14) . . . . ?
O7 V4 O9 C23 -145.3(15) . . . . ?
O12 V4 O9 C23 -153.3(14) . . . . ?
O6 V4 O9 C23 114.4(14) . . . . ?
O13 V4 O9 C23 -59.2(14) . . . . ?
V3 V4 O9 C23 77.8(14) . . . . ?
O2 V2 O10 C37 67.8(9) . . . 2_677 ?
O5 V2 O10 C37 120.2(5) . . . 2_677 ?
O7 V2 O10 C37 28.7(5) 2_677 . . 2_677 ?
O11 V2 O10 C37 -59.3(5) . . . 2_677 ?
Cl2 V2 O10 C37 -147.1(5) . . . 2_677 ?
V3 V2 O10 C37 101.1(5) . . . 2_677 ?
O2 V2 O11 C30 -90.3(5) . . . . ?
O5 V2 O11 C30 -97.1(9) . . . . ?
O7 V2 O11 C30 -5.5(5) 2_677 . . . ?
O10 V2 O11 C30 79.7(5) . . . . ?
Cl2 V2 O11 C30 172.8(5) . . . . ?
V3 V2 O11 C30 -80.4(5) . . . . ?
O3 V4 O12 C30 -145.4(6) . . . 2_677 ?
O7 V4 O12 C30 -18.0(5) . . . 2_677 ?
O6 V4 O12 C30 -104.0(5) . . . 2_677 ?
O9 V4 O12 C30 161.1(5) . . . 2_677 ?
O13 V4 O12 C30 71.7(5) . . . 2_677 ?
V3 V4 O12 C30 -126.6(4) . . . 2_677 ?
O3 V4 O13 C37 109.8(4) . . . . ?
O7 V4 O13 C37 12.1(4) . . . . ?
O12 V4 O13 C37 -78.6(4) . . . . ?
O6 V4 O13 C37 69.7(11) . . . . ?
O9 V4 O13 C37 -161.8(4) . . . . ?
V3 V4 O13 C37 122.6(4) . . . . ?
O4 V1 N1 C5 84.5(5) . . . . ?
O1 V1 N1 C5 6.4(5) . . . . ?
O8 V1 N1 C5 -177.6(6) . . . . ?
N2 V1 N1 C5 -178.3(5) . . . . ?
Cl1 V1 N1 C5 -87.2(4) . . . . ?
V3 V1 N1 C5 44.7(4) . . . . ?
O4 V1 N1 C1 -90.7(4) . . . . ?
O1 V1 N1 C1 -168.7(4) . . . . ?
O8 V1 N1 C1 7.2(10) . . . . ?
N2 V1 N1 C1 6.5(4) . . . . ?
Cl1 V1 N1 C1 97.6(4) . . . . ?
V3 V1 N1 C1 -130.5(4) . . . . ?
O4 V1 N2 C6 77.9(4) . . . . ?
O1 V1 N2 C6 16.5(9) . . . . ?
O8 V1 N2 C6 172.9(4) . . . . ?
N1 V1 N2 C6 -7.2(4) . . . . ?
Cl1 V1 N2 C6 -95.1(4) . . . . ?
V3 V1 N2 C6 72.3(4) . . . . ?
O4 V1 N2 C10 -101.9(4) . . . . ?
O1 V1 N2 C10 -163.2(6) . . . . ?
O8 V1 N2 C10 -6.8(4) . . . . ?
N1 V1 N2 C10 173.0(4) . . . . ?
Cl1 V1 N2 C10 85.1(4) . . . . ?
V3 V1 N2 C10 -107.5(4) . . . . ?
C5 N1 C1 C2 0.3(9) . . . . ?
V1 N1 C1 C2 175.7(6) . . . . ?
C5 N1 C1 C6 179.5(5) . . . . ?
V1 N1 C1 C6 -5.1(6) . . . . ?
N1 C1 C2 C3 0.2(13) . . . . ?
C6 C1 C2 C3 -179.0(8) . . . . ?
C1 C2 C3 C4 -0.8(15) . . . . ?
C2 C3 C4 C5 0.9(15) . . . . ?
C1 N1 C5 C4 -0.1(9) . . . . ?
V1 N1 C5 C4 -175.2(5) . . . . ?
C3 C4 C5 N1 -0.4(12) . . . . ?
C10 N2 C6 C7 8.8(8) . . . . ?
V1 N2 C6 C7 -170.9(4) . . . . ?
C10 N2 C6 C1 -173.3(5) . . . . ?
V1 N2 C6 C1 6.9(6) . . . . ?
N1 C1 C6 N2 -1.2(7) . . . . ?
C2 C1 C6 N2 178.0(6) . . . . ?
N1 C1 C6 C7 176.6(6) . . . . ?
C2 C1 C6 C7 -4.2(10) . . . . ?
N2 C6 C7 C8 -8.3(9) . . . . ?
C1 C6 C7 C8 174.0(6) . . . . ?
C6 C7 C8 C9 0.9(11) . . . . ?
C7 C8 C9 C10 5.6(10) . . . . ?
C6 N2 C10 C9 -2.1(8) . . . . ?
V1 N2 C10 C9 177.6(4) . . . . ?
C8 C9 C10 N2 -5.1(9) . . . . ?
V3 O1 C11 C16 62.1(5) . . . . ?
V1 O1 C11 C16 -90.9(4) . . . . ?
V3 O1 C11 C12 -60.5(4) . . . . ?
V1 O1 C11 C12 146.5(3) . . . . ?
O1 C11 C12 C13 68.9(5) . . . . ?
C16 C11 C12 C13 -52.8(5) . . . . ?
V3 O2 C13 C12 59.0(5) . . . . ?
V2 O2 C13 C12 -117.2(4) . . . . ?
V3 O2 C13 C14 -62.8(5) . . . . ?
V2 O2 C13 C14 121.0(4) . . . . ?
C11 C12 C13 O2 -67.6(5) . . . . ?
C11 C12 C13 C14 53.2(5) . . . . ?
O2 C13 C14 C15 66.4(5) . . . . ?
C12 C13 C14 C15 -54.5(5) . . . . ?
V4 O3 C15 C16 107.9(4) . . . . ?
V3 O3 C15 C16 -60.6(5) . . . . ?
V4 O3 C15 C14 -130.4(4) . . . . ?
V3 O3 C15 C14 61.1(5) . . . . ?
C13 C14 C15 O3 -66.7(5) . . . . ?
C13 C14 C15 C16 54.1(5) . . . . ?
O3 C15 C16 C11 67.4(5) . . . . ?
C14 C15 C16 C11 -53.8(5) . . . . ?
O1 C11 C16 C15 -67.9(5) . . . . ?
C12 C11 C16 C15 53.2(5) . . . . ?
V1 O4 C17 C18 -107.3(4) . . . . ?
V3 O4 C17 C18 55.3(5) . . . . ?
V1 O4 C17 C22 131.1(4) . . . . ?
V3 O4 C17 C22 -66.3(4) . . . . ?
O4 C17 C18 C19 -67.1(5) . . . . ?
C22 C17 C18 C19 52.4(6) . . . . ?
V3 O5 C19 C18 -61.9(5) . . . . ?
V2 O5 C19 C18 155.1(3) . . . . ?
V3 O5 C19 C20 60.1(5) . . . . ?
V2 O5 C19 C20 -82.9(5) . . . . ?
C17 C18 C19 O5 69.8(5) . . . . ?
C17 C18 C19 C20 -51.9(5) . . . . ?
O5 C19 C20 C21 -68.0(5) . . . . ?
C18 C19 C20 C21 53.4(6) . . . . ?
V3 O6 C21 C20 -59.8(5) . . . . ?
V4 O6 C21 C20 160.5(3) . . . . ?
V3 O6 C21 C22 63.0(5) . . . . ?
V4 O6 C21 C22 -76.7(5) . . . . ?
C19 C20 C21 O6 67.5(5) . . . . ?
C19 C20 C21 C22 -55.6(5) . . . . ?
O4 C17 C22 C21 67.9(5) . . . . ?
C18 C17 C22 C21 -53.4(6) . . . . ?
O6 C21 C22 C17 -66.9(6) . . . . ?
C20 C21 C22 C17 55.3(5) . . . . ?
V4 O9 C23 O8 -77.7(16) . . . . ?
V4 O9 C23 C24 100.7(13) . . . . ?
V1 O8 C23 O9 -12.9(8) . . . . ?
V1 O8 C23 C24 168.8(4) . . . . ?
O9 C23 C24 C25 176.9(6) . . . . ?
O8 C23 C24 C25 -4.6(8) . . . . ?
O9 C23 C24 C29 -5.5(9) . . . . ?
O8 C23 C24 C29 173.0(6) . . . . ?
C29 C24 C25 C26 0.6(11) . . . . ?
C23 C24 C25 C26 178.2(7) . . . . ?
C24 C25 C26 C27 -1.6(13) . . . . ?
C25 C26 C27 C28 0.7(16) . . . . ?
C26 C27 C28 C29 1.3(16) . . . . ?
C27 C28 C29 C24 -2.4(14) . . . . ?
C25 C24 C29 C28 1.5(11) . . . . ?
C23 C24 C29 C28 -176.1(7) . . . . ?
V2 O11 C30 O12 -18.6(8) . . . 2_677 ?
V2 O11 C30 C31 159.5(3) . . . . ?
O11 C30 C31 C36 -170.7(5) . . . . ?
O12 C30 C31 C36 7.6(7) 2_677 . . . ?
O11 C30 C31 C32 6.5(7) . . . . ?
O12 C30 C31 C32 -175.2(5) 2_677 . . . ?
C36 C31 C32 C33 0.1(8) . . . . ?
C30 C31 C32 C33 -177.2(5) . . . . ?
C31 C32 C33 C34 0.1(10) . . . . ?
C32 C33 C34 C35 0.6(11) . . . . ?
C33 C34 C35 C36 -1.4(11) . . . . ?
C34 C35 C36 C31 1.6(10) . . . . ?
C32 C31 C36 C35 -0.9(9) . . . . ?
C30 C31 C36 C35 176.3(5) . . . . ?
V4 O13 C37 O10 7.0(8) . . . 2_677 ?
V4 O13 C37 C38 -173.4(3) . . . . ?
O10 C37 C38 C43 -24.0(7) 2_677 . . . ?
O13 C37 C38 C43 156.3(5) . . . . ?
O10 C37 C38 C39 152.6(5) 2_677 . . . ?
O13 C37 C38 C39 -27.1(7) . . . . ?
C43 C38 C39 C40 -0.2(9) . . . . ?
C37 C38 C39 C40 -176.8(5) . . . . ?
C38 C39 C40 C41 -2.7(10) . . . . ?
C39 C40 C41 C42 2.5(11) . . . . ?
C40 C41 C42 C43 0.5(12) . . . . ?
C39 C38 C43 C42 3.3(10) . . . . ?
C37 C38 C43 C42 179.8(6) . . . . ?
C41 C42 C43 C38 -3.4(11) . . . . ?
O2' V2' V3' O1' -39.0(2) . . . . ?
O7' V2' V3' O1' -138.28(14) 2_766 . . . ?
O5' V2' V3' O1' 115.15(18) . . . . ?
O10' V2' V3' O1' 146.29(17) . . . . ?
O11' V2' V3' O1' -59.77(18) . . . . ?
Cl2' V2' V3' O1' 41.83(12) . . . . ?
O2' V2' V3' O5' -154.1(2) . . . . ?
O7' V2' V3' O5' 106.57(16) 2_766 . . . ?
O10' V2' V3' O5' 31.14(18) . . . . ?
O11' V2' V3' O5' -174.92(19) . . . . ?
Cl2' V2' V3' O5' -73.32(14) . . . . ?
O7' V2' V3' O2' -99.3(2) 2_766 . . . ?
O5' V2' V3' O2' 154.1(2) . . . . ?
O10' V2' V3' O2' -174.7(2) . . . . ?
O11' V2' V3' O2' -20.8(2) . . . . ?
Cl2' V2' V3' O2' 80.80(19) . . . . ?
O2' V2' V3' O3' 58.5(2) . . . . ?
O7' V2' V3' O3' -40.79(13) 2_766 . . . ?
O5' V2' V3' O3' -147.36(17) . . . . ?
O10' V2' V3' O3' -116.22(16) . . . . ?
O11' V2' V3' O3' 37.72(17) . . . . ?
Cl2' V2' V3' O3' 139.32(11) . . . . ?
O2' V2' V3' O6' 133.7(2) . . . . ?
O7' V2' V3' O6' 34.44(13) 2_766 . . . ?
O5' V2' V3' O6' -72.13(16) . . . . ?
O10' V2' V3' O6' -40.99(16) . . . . ?
O11' V2' V3' O6' 112.95(16) . . . . ?
Cl2' V2' V3' O6' -145.45(10) . . . . ?
O2' V2' V3' O4' -133.5(2) . . . . ?
O7' V2' V3' O4' 127.19(14) 2_766 . . . ?
O5' V2' V3' O4' 20.62(17) . . . . ?
O10' V2' V3' O4' 51.76(17) . . . . ?
O11' V2' V3' O4' -154.30(17) . . . . ?
Cl2' V2' V3' O4' -52.70(12) . . . . ?
O2' V2' V3' V4' 97.35(19) . . . . ?
O7' V2' V3' V4' -1.95(9) 2_766 . . . ?
O5' V2' V3' V4' -108.52(14) . . . . ?
O10' V2' V3' V4' -77.38(13) . . . . ?
O11' V2' V3' V4' 76.56(14) . . . . ?
Cl2' V2' V3' V4' 178.16(5) . . . . ?
O2' V2' V3' V1' -84.44(19) . . . . ?
O7' V2' V3' V1' 176.26(10) 2_766 . . . ?
O5' V2' V3' V1' 69.68(14) . . . . ?
O10' V2' V3' V1' 100.83(13) . . . . ?
O11' V2' V3' V1' -105.23(14) . . . . ?
Cl2' V2' V3' V1' -3.64(7) . . . . ?
O4' V1' V3' O1' -174.1(2) . . . . ?
O8' V1' V3' O1' 97.71(19) . . . . ?
N1' V1' V3' O1' -91.66(19) . . . . ?
N2' V1' V3' O1' -165.0(2) . . . . ?
Cl1' V1' V3' O1' -0.20(17) . . . . ?
O4' V1' V3' O5' -52.49(18) . . . . ?
O8' V1' V3' O5' -140.70(14) . . . . ?
O1' V1' V3' O5' 121.59(19) . . . . ?
N1' V1' V3' O5' 29.93(14) . . . . ?
N2' V1' V3' O5' -43.4(2) . . . . ?
Cl1' V1' V3' O5' 121.38(11) . . . . ?
O4' V1' V3' O2' -141.02(19) . . . . ?
O8' V1' V3' O2' 130.76(16) . . . . ?
O1' V1' V3' O2' 33.1(2) . . . . ?
N1' V1' V3' O2' -58.60(16) . . . . ?
N2' V1' V3' O2' -131.9(2) . . . . ?
Cl1' V1' V3' O2' 32.85(14) . . . . ?
O4' V1' V3' O3' 123.20(18) . . . . ?
O8' V1' V3' O3' 34.98(14) . . . . ?
O1' V1' V3' O3' -62.73(19) . . . . ?
N1' V1' V3' O3' -154.38(14) . . . . ?
N2' V1' V3' O3' 132.28(19) . . . . ?
Cl1' V1' V3' O3' -62.93(11) . . . . ?
O4' V1' V3' O6' 44.79(18) . . . . ?
O8' V1' V3' O6' -43.42(14) . . . . ?
O1' V1' V3' O6' -141.13(19) . . . . ?
N1' V1' V3' O6' 127.21(14) . . . . ?
N2' V1' V3' O6' 53.87(19) . . . . ?
Cl1' V1' V3' O6' -141.33(11) . . . . ?
O8' V1' V3' O4' -88.21(18) . . . . ?
O1' V1' V3' O4' 174.1(2) . . . . ?
N1' V1' V3' O4' 82.42(18) . . . . ?
N2' V1' V3' O4' 9.1(2) . . . . ?
Cl1' V1' V3' O4' 173.87(16) . . . . ?
O4' V1' V3' V2' -93.91(15) . . . . ?
O8' V1' V3' V2' 177.88(11) . . . . ?
O1' V1' V3' V2' 80.17(17) . . . . ?
N1' V1' V3' V2' -11.49(11) . . . . ?
N2' V1' V3' V2' -84.83(17) . . . . ?
Cl1' V1' V3' V2' 79.97(8) . . . . ?
O4' V1' V3' V4' 84.51(15) . . . . ?
O8' V1' V3' V4' -3.70(11) . . . . ?
O1' V1' V3' V4' -101.41(16) . . . . ?
N1' V1' V3' V4' 166.93(10) . . . . ?
N2' V1' V3' V4' 93.60(17) . . . . ?
Cl1' V1' V3' V4' -101.61(6) . . . . ?
O1' V3' V4' O3' 62.6(2) . . . . ?
O5' V3' V4' O3' -126.5(2) . . . . ?
O2' V3' V4' O3' -33.6(2) . . . . ?
O6' V3' V4' O3' -145.7(2) . . . . ?
O4' V3' V4' O3' 139.9(2) . . . . ?
V2' V3' V4' O3' -78.36(18) . . . . ?
V1' V3' V4' O3' 102.90(18) . . . . ?
O1' V3' V4' O7' 138.99(14) . . . . ?
O5' V3' V4' O7' -50.17(15) . . . . ?
O2' V3' V4' O7' 42.78(15) . . . . ?
O3' V3' V4' O7' 76.4(2) . . . . ?
O6' V3' V4' O7' -69.37(18) . . . . ?
O4' V3' V4' O7' -143.68(13) . . . . ?
V2' V3' V4' O7' -1.99(11) . . . . ?
V1' V3' V4' O7' 179.27(10) . . . . ?
O1' V3' V4' O6' -151.64(18) . . . . ?
O5' V3' V4' O6' 19.19(19) . . . . ?
O2' V3' V4' O6' 112.14(19) . . . . ?
O3' V3' V4' O6' 145.7(2) . . . . ?
O4' V3' V4' O6' -74.32(17) . . . . ?
V2' V3' V4' O6' 67.37(15) . . . . ?
V1' V3' V4' O6' -111.36(15) . . . . ?
O1' V3' V4' O12' -113.60(17) . . . . ?
O5' V3' V4' O12' 57.23(18) . . . . ?
O2' V3' V4' O12' 150.18(17) . . . . ?
O3' V3' V4' O12' -176.2(2) . . . . ?
O6' V3' V4' O12' 38.0(2) . . . . ?
O4' V3' V4' O12' -36.28(16) . . . . ?
V2' V3' V4' O12' 105.41(14) . . . . ?
V1' V3' V4' O12' -73.32(14) . . . . ?
O1' V3' V4' O13' 33.16(17) . . . . ?
O5' V3' V4' O13' -156.01(17) . . . . ?
O2' V3' V4' O13' -63.06(18) . . . . ?
O3' V3' V4' O13' -29.5(2) . . . . ?
O6' V3' V4' O13' -175.2(2) . . . . ?
O4' V3' V4' O13' 110.48(16) . . . . ?
V2' V3' V4' O13' -107.83(14) . . . . ?
V1' V3' V4' O13' 73.44(14) . . . . ?
O1' V3' V4' O9' -41.75(15) . . . . ?
O5' V3' V4' O9' 129.09(16) . . . . ?
O2' V3' V4' O9' -137.96(15) . . . . ?
O3' V3' V4' O9' -104.4(2) . . . . ?
O6' V3' V4' O9' 109.89(19) . . . . ?
O4' V3' V4' O9' 35.57(14) . . . . ?
V2' V3' V4' O9' 177.26(11) . . . . ?
V1' V3' V4' O9' -1.47(11) . . . . ?
O5' V3' O1' C11' 115.2(3) . . . . ?
O2' V3' O1' C11' 44.1(4) . . . . ?
O3' V3' O1' C11' -41.5(4) . . . . ?
O6' V3' O1' C11' -101.7(4) . . . . ?
O4' V3' O1' C11' -167.3(4) . . . . ?
V2' V3' O1' C11' 67.4(4) . . . . ?
V4' V3' O1' C11' -74.4(4) . . . . ?
V1' V3' O1' C11' -163.6(4) . . . . ?
O5' V3' O1' V1' -81.2(2) . . . . ?
O2' V3' O1' V1' -152.28(17) . . . . ?
O3' V3' O1' V1' 122.10(16) . . . . ?
O6' V3' O1' V1' 62.0(2) . . . . ?
O4' V3' O1' V1' -3.67(14) . . . . ?
V2' V3' O1' V1' -129.02(10) . . . . ?
V4' V3' O1' V1' 89.24(13) . . . . ?
O4' V1' O1' C11' 165.1(4) . . . . ?
O8' V1' O1' C11' 73.7(4) . . . . ?
N1' V1' O1' C11' -108.1(4) . . . . ?
N2' V1' O1' C11' -127.3(7) . . . . ?
Cl1' V1' O1' C11' -18.9(4) . . . . ?
V3' V1' O1' C11' 161.3(5) . . . . ?
O4' V1' O1' V3' 3.86(14) . . . . ?
O8' V1' O1' V3' -87.52(16) . . . . ?
N1' V1' O1' V3' 90.69(16) . . . . ?
N2' V1' O1' V3' 71.4(8) . . . . ?
Cl1' V1' O1' V3' 179.85(13) . . . . ?
O7' V2' O2' C13' -92.1(5) 2_766 . . . ?
O5' V2' O2' C13' 176.0(5) . . . . ?
O10' V2' O2' C13' -143.9(8) . . . . ?
O11' V2' O2' C13' -2.4(5) . . . . ?
Cl2' V2' O2' C13' 85.6(5) . . . . ?
V3' V2' O2' C13' -167.4(6) . . . . ?
O7' V2' O2' V3' 75.39(16) 2_766 . . . ?
O5' V2' O2' V3' -16.55(15) . . . . ?
O10' V2' O2' V3' 23.5(10) . . . . ?
O11' V2' O2' V3' 165.04(16) . . . . ?
Cl2' V2' O2' V3' -106.94(15) . . . . ?
O1' V3' O2' C13' -43.8(4) . . . . ?
O5' V3' O2' C13' -173.6(4) . . . . ?
O3' V3' O2' C13' 44.2(4) . . . . ?
O6' V3' O2' C13' 109.6(4) . . . . ?
O4' V3' O2' C13' -104.8(4) . . . . ?
V2' V3' O2' C13' 169.6(5) . . . . ?
V4' V3' O2' C13' 64.0(4) . . . . ?
V1' V3' O2' C13' -63.9(4) . . . . ?
O1' V3' O2' V2' 146.69(18) . . . . ?
O5' V3' O2' V2' 16.86(15) . . . . ?
O3' V3' O2' V2' -125.34(18) . . . . ?
O6' V3' O2' V2' -60.0(2) . . . . ?
O4' V3' O2' V2' 85.6(3) . . . . ?
V4' V3' O2' V2' -105.54(14) . . . . ?
V1' V3' O2' V2' 126.53(12) . . . . ?
O7' V4' O3' C15' 87.9(5) . . . . ?
O6' V4' O3' C15' 177.8(5) . . . . ?
O12' V4' O3' C15' -144.6(7) . . . . ?
O13' V4' O3' C15' -1.8(5) . . . . ?
O9' V4' O3' C15' -88.3(5) . . . . ?
V3' V4' O3' C15' -160.1(6) . . . . ?
O7' V4' O3' V3' -111.94(16) . . . . ?
O6' V4' O3' V3' -22.03(15) . . . . ?
O12' V4' O3' V3' 15.5(9) . . . . ?
O13' V4' O3' V3' 158.39(16) . . . . ?
O9' V4' O3' V3' 71.80(17) . . . . ?
O1' V3' O3' C15' 41.2(4) . . . . ?
O5' V3' O3' C15' -110.6(4) . . . . ?
O2' V3' O3' C15' -46.4(4) . . . . ?
O6' V3' O3' C15' -175.2(4) . . . . ?
O4' V3' O3' C15' 112.6(4) . . . . ?
V2' V3' O3' C15' -78.8(4) . . . . ?
V4' V3' O3' C15' 163.0(5) . . . . ?
V1' V3' O3' C15' 75.4(4) . . . . ?
O1' V3' O3' V4' -121.75(18) . . . . ?
O5' V3' O3' V4' 86.4(2) . . . . ?
O2' V3' O3' V4' 150.65(18) . . . . ?
O6' V3' O3' V4' 21.83(15) . . . . ?
O4' V3' O3' V4' -50.3(2) . . . . ?
V2' V3' O3' V4' 118.20(13) . . . . ?
V1' V3' O3' V4' -87.60(15) . . . . ?
O8' V1' O4' C17' -93.4(4) . . . . ?
O1' V1' O4' C17' 167.8(4) . . . . ?
N1' V1' O4' C17' 73.6(4) . . . . ?
N2' V1' O4' C17' -2.3(4) . . . . ?
Cl1' V1' O4' C17' 141.9(6) . . . . ?
V3' V1' O4' C17' 171.5(5) . . . . ?
O8' V1' O4' V3' 95.07(15) . . . . ?
O1' V1' O4' V3' -3.74(14) . . . . ?
N1' V1' O4' V3' -97.89(15) . . . . ?
N2' V1' O4' V3' -173.81(15) . . . . ?
Cl1' V1' O4' V3' -29.6(8) . . . . ?
O1' V3' O4' C17' -169.1(3) . . . . ?
O5' V3' O4' C17' -39.6(3) . . . . ?
O2' V3' O4' C17' -104.8(3) . . . . ?
O3' V3' O4' C17' 113.4(3) . . . . ?
O6' V3' O4' C17' 47.6(3) . . . . ?
V2' V3' O4' C17' -52.8(3) . . . . ?
V4' V3' O4' C17' 85.1(3) . . . . ?
V1' V3' O4' C17' -173.0(4) . . . . ?
O1' V3' O4' V1' 3.85(14) . . . . ?
O5' V3' O4' V1' 133.33(15) . . . . ?
O2' V3' O4' V1' 68.2(3) . . . . ?
O3' V3' O4' V1' -73.68(19) . . . . ?
O6' V3' O4' V1' -139.47(15) . . . . ?
V2' V3' O4' V1' 120.16(11) . . . . ?
V4' V3' O4' V1' -101.92(12) . . . . ?
O1' V3' O5' C19' 113.1(3) . . . . ?
O2' V3' O5' C19' -170.8(3) . . . . ?
O3' V3' O5' C19' -103.5(3) . . . . ?
O6' V3' O5' C19' -43.7(3) . . . . ?
O4' V3' O5' C19' 41.8(3) . . . . ?
V2' V3' O5' C19' -154.4(4) . . . . ?
V4' V3' O5' C19' -55.7(3) . . . . ?
V1' V3' O5' C19' 70.3(3) . . . . ?
O1' V3' O5' V2' -92.43(17) . . . . ?
O2' V3' O5' V2' -16.33(15) . . . . ?
O3' V3' O5' V2' 50.9(2) . . . . ?
O6' V3' O5' V2' 110.68(14) . . . . ?
O4' V3' O5' V2' -163.77(14) . . . . ?
V4' V3' O5' V2' 98.69(12) . . . . ?
V1' V3' O5' V2' -135.29(9) . . . . ?
O2' V2' O5' C19' 167.6(4) . . . . ?
O7' V2' O5' C19' 81.0(4) 2_766 . . . ?
O10' V2' O5' C19' -6.0(4) . . . . ?
O11' V2' O5' C19' 179(92) . . . . ?
Cl2' V2' O5' C19' -96.6(3) . . . . ?
V3' V2' O5' C19' 150.8(4) . . . . ?
O2' V2' O5' V3' 16.73(15) . . . . ?
O7' V2' O5' V3' -69.83(14) 2_766 . . . ?
O10' V2' O5' V3' -156.79(13) . . . . ?
O11' V2' O5' V3' 28.6(11) . . . . ?
Cl2' V2' O5' V3' 112.55(11) . . . . ?
O3' V4' O6' C21' 170.0(4) . . . . ?
O7' V4' O6' C21' -94.7(4) . . . . ?
O12' V4' O6' C21' -3.3(4) . . . . ?
O13' V4' O6' C21' 172.8(8) . . . . ?
O9' V4' O6' C21' 80.6(4) . . . . ?
V3' V4' O6' C21' 148.1(4) . . . . ?
O3' V4' O6' V3' 21.86(15) . . . . ?
O7' V4' O6' V3' 117.21(15) . . . . ?
O12' V4' O6' V3' -151.46(15) . . . . ?
O13' V4' O6' V3' 24.6(10) . . . . ?
O9' V4' O6' V3' -67.55(16) . . . . ?
O1' V3' O6' C21' -107.6(4) . . . . ?
O5' V3' O6' C21' 44.1(3) . . . . ?
O2' V3' O6' C21' 115.8(3) . . . . ?
O3' V3' O6' C21' -172.7(4) . . . . ?
O4' V3' O6' C21' -45.1(3) . . . . ?
V2' V3' O6' C21' 82.2(3) . . . . ?
V4' V3' O6' C21' -151.6(4) . . . . ?
V1' V3' O6' C21' -70.3(3) . . . . ?
O1' V3' O6' V4' 44.0(3) . . . . ?
O5' V3' O6' V4' -164.28(15) . . . . ?
O2' V3' O6' V4' -92.63(18) . . . . ?
O3' V3' O6' V4' -21.09(15) . . . . ?
O4' V3' O6' V4' 106.45(15) . . . . ?
V2' V3' O6' V4' -126.22(11) . . . . ?
V1' V3' O6' V4' 81.32(13) . . . . ?
O3' V4' O7' V2' -144.43(19) . . . 2_766 ?
O6' V4' O7' V2' 139.55(19) . . . 2_766 ?
O12' V4' O7' V2' 44.2(2) . . . 2_766 ?
O13' V4' O7' V2' -49.1(2) . . . 2_766 ?
O9' V4' O7' V2' 2.8(13) . . . 2_766 ?
V3' V4' O7' V2' 176.78(15) . . . 2_766 ?
O4' V1' O8' C23' -29.5(5) . . . . ?
O1' V1' O8' C23' 48.5(5) . . . . ?
N1' V1' O8' C23' -123.5(7) . . . . ?
N2' V1' O8' C23' -127.7(5) . . . . ?
Cl1' V1' O8' C23' 142.9(5) . . . . ?
V3' V1' O8' C23' 10.2(5) . . . . ?
O3' V4' O9' C23' 32(3) . . . . ?
O7' V4' O9' C23' -115(3) . . . . ?
O6' V4' O9' C23' 108(3) . . . . ?
O12' V4' O9' C23' -157(3) . . . . ?
O13' V4' O9' C23' -63(3) . . . . ?
V3' V4' O9' C23' 71(3) . . . . ?
O2' V2' O10' C30' 76.3(11) . . . . ?
O7' V2' O10' C30' 24.4(5) 2_766 . . . ?
O5' V2' O10' C30' 115.3(5) . . . . ?
O11' V2' O10' C30' -65.4(5) . . . . ?
Cl2' V2' O10' C30' -152.9(5) . . . . ?
V3' V2' O10' C30' 96.0(5) . . . . ?
O2' V2' O11' C37' -104.2(5) . . . . ?
O7' V2' O11' C37' -17.3(5) 2_766 . . . ?
O5' V2' O11' C37' -115.8(10) . . . . ?
O10' V2' O11' C37' 69.5(5) . . . . ?
Cl2' V2' O11' C37' 159.9(5) . . . . ?
V3' V2' O11' C37' -91.0(5) . . . . ?
O3' V4' O12' C37' -155.4(8) . . . 2_766 ?
O7' V4' O12' C37' -27.6(5) . . . 2_766 ?
O6' V4' O12' C37' -119.0(5) . . . 2_766 ?
O13' V4' O12' C37' 61.6(5) . . . 2_766 ?
O9' V4' O12' C37' 147.8(5) . . . 2_766 ?
V3' V4' O12' C37' -142.6(4) . . . 2_766 ?
O3' V4' O13' C30' 111.0(5) . . . 2_766 ?
O7' V4' O13' C30' 15.5(5) . . . 2_766 ?
O6' V4' O13' C30' 108.3(10) . . . 2_766 ?
O12' V4' O13' C30' -75.6(5) . . . 2_766 ?
O9' V4' O13' C30' -159.0(5) . . . 2_766 ?
V3' V4' O13' C30' 129.4(4) . . . 2_766 ?
O4' V1' N1' C5' 75.9(4) . . . . ?
O8' V1' N1' C5' 170.5(5) . . . . ?
O1' V1' N1' C5' -1.6(4) . . . . ?
N2' V1' N1' C5' 174.8(4) . . . . ?
Cl1' V1' N1' C5' -95.6(3) . . . . ?
V3' V1' N1' C5' 36.6(3) . . . . ?
O4' V1' N1' C1' -99.9(3) . . . . ?
O8' V1' N1' C1' -5.3(8) . . . . ?
O1' V1' N1' C1' -177.4(3) . . . . ?
N2' V1' N1' C1' -1.0(3) . . . . ?
Cl1' V1' N1' C1' 88.6(3) . . . . ?
V3' V1' N1' C1' -139.2(3) . . . . ?
O4' V1' N2' C10' -97.4(4) . . . . ?
O8' V1' N2' C10' -3.9(4) . . . . ?
O1' V1' N2' C10' -163.2(6) . . . . ?
N1' V1' N2' C10' 177.1(4) . . . . ?
Cl1' V1' N2' C10' 88.0(4) . . . . ?
V3' V1' N2' C10' -103.2(4) . . . . ?
O4' V1' N2' C6' 90.5(3) . . . . ?
O8' V1' N2' C6' -176.1(3) . . . . ?
O1' V1' N2' C6' 24.7(9) . . . . ?
N1' V1' N2' C6' 4.9(3) . . . . ?
Cl1' V1' N2' C6' -84.1(3) . . . . ?
V3' V1' N2' C6' 84.7(4) . . . . ?
C5' N1' C1' C2' 1.6(7) . . . . ?
V1' N1' C1' C2' 177.7(4) . . . . ?
C5' N1' C1' C6' -178.8(4) . . . . ?
V1' N1' C1' C6' -2.7(5) . . . . ?
N1' C1' C2' C3' -0.3(7) . . . . ?
C6' C1' C2' C3' -179.8(5) . . . . ?
C1' C2' C3' C4' -1.4(7) . . . . ?
C2' C3' C4' C5' 1.7(7) . . . . ?
C1' N1' C5' C4' -1.3(7) . . . . ?
V1' N1' C5' C4' -177.0(3) . . . . ?
C3' C4' C5' N1' -0.4(7) . . . . ?
C10' N2' C6' C7' -0.1(7) . . . . ?
V1' N2' C6' C7' 172.5(4) . . . . ?
C10' N2' C6' C1' 179.5(4) . . . . ?
V1' N2' C6' C1' -7.9(5) . . . . ?
N1' C1' C6' N2' 7.0(6) . . . . ?
C2' C1' C6' N2' -173.4(4) . . . . ?
N1' C1' C6' C7' -173.4(5) . . . . ?
C2' C1' C6' C7' 6.1(8) . . . . ?
N2' C6' C7' C8' 0.9(8) . . . . ?
C1' C6' C7' C8' -178.7(5) . . . . ?
C6' C7' C8' C9' -0.8(9) . . . . ?
C7' C8' C9' C10' 0.0(9) . . . . ?
C6' N2' C10' C9' -0.7(8) . . . . ?
V1' N2' C10' C9' -172.6(4) . . . . ?
C8' C9' C10' N2' 0.8(9) . . . . ?
V3' O1' C11' C16' 60.0(5) . . . . ?
V1' O1' C11' C16' -98.2(4) . . . . ?
V3' O1' C11' C12' -62.6(5) . . . . ?
V1' O1' C11' C12' 139.2(3) . . . . ?
O1' C11' C12' C13' 68.1(5) . . . . ?
C16' C11' C12' C13' -54.6(5) . . . . ?
V2' O2' C13' C14' 104.4(5) . . . . ?
V3' O2' C13' C14' -61.0(5) . . . . ?
V2' O2' C13' C12' -134.2(4) . . . . ?
V3' O2' C13' C12' 60.4(5) . . . . ?
C11' C12' C13' O2' -66.9(5) . . . . ?
C11' C12' C13' C14' 54.2(5) . . . . ?
O2' C13' C14' C15' 66.8(5) . . . . ?
C12' C13' C14' C15' -53.4(5) . . . . ?
V4' O3' C15' C16' 98.3(5) . . . . ?
V3' O3' C15' C16' -58.7(5) . . . . ?
V4' O3' C15' C14' -138.8(4) . . . . ?
V3' O3' C15' C14' 64.2(5) . . . . ?
C13' C14' C15' O3' -68.3(5) . . . . ?
C13' C14' C15' C16' 53.5(5) . . . . ?
O1' C11' C16' C15' -67.2(5) . . . . ?
C12' C11' C16' C15' 54.8(5) . . . . ?
O3' C15' C16' C11' 66.9(5) . . . . ?
C14' C15' C16' C11' -54.1(5) . . . . ?
V1' O4' C17' C18' -113.6(4) . . . . ?
V3' O4' C17' C18' 56.7(4) . . . . ?
V1' O4' C17' C22' 124.9(4) . . . . ?
V3' O4' C17' C22' -64.8(4) . . . . ?
O4' C17' C18' C19' -68.2(5) . . . . ?
C22' C17' C18' C19' 51.9(5) . . . . ?
V3' O5' C19' C18' -60.9(4) . . . . ?
V2' O5' C19' C18' 153.5(3) . . . . ?
V3' O5' C19' C20' 61.4(4) . . . . ?
V2' O5' C19' C20' -84.2(5) . . . . ?
C17' C18' C19' O5' 69.8(5) . . . . ?
C17' C18' C19' C20' -52.3(5) . . . . ?
O5' C19' C20' C21' -67.4(5) . . . . ?
C18' C19' C20' C21' 53.7(5) . . . . ?
V4' O6' C21' C20' 155.9(3) . . . . ?
V3' O6' C21' C20' -61.7(5) . . . . ?
V4' O6' C21' C22' -80.9(5) . . . . ?
V3' O6' C21' C22' 61.6(5) . . . . ?
C19' C20' C21' O6' 67.3(5) . . . . ?
C19' C20' C21' C22' -55.7(5) . . . . ?
O6' C21' C22' C17' -66.6(5) . . . . ?
C20' C21' C22' C17' 55.6(5) . . . . ?
O4' C17' C22' C21' 67.6(5) . . . . ?
C18' C17' C22' C21' -53.1(5) . . . . ?
V4' O9' C23' O8' -70(3) . . . . ?
V4' O9' C23' C24' 109(3) . . . . ?
V1' O8' C23' O9' -6.3(8) . . . . ?
V1' O8' C23' C24' 174.2(4) . . . . ?
O9' C23' C24' C29' -4.3(7) . . . . ?
O8' C23' C24' C29' 175.2(5) . . . . ?
O9' C23' C24' C25' 178.4(5) . . . . ?
O8' C23' C24' C25' -2.1(6) . . . . ?
C29' C24' C25' C26' 0.4(8) . . . . ?
C23' C24' C25' C26' 177.8(5) . . . . ?
C24' C25' C26' C27' -2.0(9) . . . . ?
C25' C26' C27' C28' 2.1(11) . . . . ?
C26' C27' C28' C29' -0.6(12) . . . . ?
C25' C24' C29' C28' 1.0(9) . . . . ?
C23' C24' C29' C28' -176.3(5) . . . . ?
C27' C28' C29' C24' -0.9(11) . . . . ?
V2' O10' C30' O13' -0.8(8) . . . 2_766 ?
V2' O10' C30' C31W -178.1(3) . . . . ?
V2' O10' C30' C31V 176.3(3) . . . . ?
O13' C30' C31V C32V 22.3(6) 2_766 . . . ?
O10' C30' C31V C32V -155.0(4) . . . . ?
C31W C30' C31V C32V 66.4(3) . . . . ?
O13' C30' C31V C36V -154.4(5) 2_766 . . . ?
O10' C30' C31V C36V 28.3(6) . . . . ?
C31W C30' C31V C36V -110.2(2) . . . . ?
C36V C31V C32V C33V 0.0 . . . . ?
C30' C31V C32V C33V -176.7(4) . . . . ?
C31V C32V C33V C34V 0.0 . . . . ?
C32V C33V C34V C35V 0.0 . . . . ?
C33V C34V C35V C36V 0.0 . . . . ?
C34V C35V C36V C31V 0.0 . . . . ?
C32V C31V C36V C35V 0.0 . . . . ?
C30' C31V C36V C35V 176.6(4) . . . . ?
O13' C30' C31W C36W 161.3(4) 2_766 . . . ?
O10' C30' C31W C36W -21.1(6) . . . . ?
C31V C30' C31W C36W 22.80(12) . . . . ?
O13' C30' C31W C32W -18.3(6) 2_766 . . . ?
O10' C30' C31W C32W 159.3(4) . . . . ?
C31V C30' C31W C32W -156.8(4) . . . . ?
C36W C31W C32W C33W 0.0 . . . . ?
C30' C31W C32W C33W 179.6(5) . . . . ?
C31W C32W C33W C34W 0.0 . . . . ?
C32W C33W C34W C35W 0.0 . . . . ?
C33W C34W C35W C36W 0.0 . . . . ?
C34W C35W C36W C31W 0.0 . . . . ?
C32W C31W C36W C35W 0.0 . . . . ?
C30' C31W C36W C35W -179.6(5) . . . . ?
V2' O11' C37' O12' 5.0(8) . . . 2_766 ?
V2' O11' C37' C38' -174.6(3) . . . . ?
O12' C37' C38' C43' -173.2(5) 2_766 . . . ?
O11' C37' C38' C43' 6.5(8) . . . . ?
O12' C37' C38' C39' 3.8(7) 2_766 . . . ?
O11' C37' C38' C39' -176.5(5) . . . . ?
C43' C38' C39' C40' -0.9(9) . . . . ?
C37' C38' C39' C40' -178.0(5) . . . . ?
C38' C39' C40' C41' 0.8(10) . . . . ?
C39' C40' C41' C42' 0.0(11) . . . . ?
C40' C41' C42' C43' -0.5(12) . . . . ?
C39' C38' C43' C42' 0.4(10) . . . . ?
C37' C38' C43' C42' 177.4(6) . . . . ?
C41' C42' C43' C38' 0.4(12) . . . . ?

loop_
_platon_squeeze_void_nr
_platon_squeeze_void_average_x
_platon_squeeze_void_average_y
_platon_squeeze_void_average_z
_platon_squeeze_void_volume
_platon_squeeze_void_count_electrons
1 0.500 1.000 0.500 65.2 9.7
